data_7226144
loop_
_publ_author_name
'Klein, Y. Maximilian'
'Prescimone, Alessandro'
'Pitak, Mateusz B.'
'J.Coles, Simon'
'Constable, Edwin C.'
'Housecroft, Catherine E.'

_publ_section_title
;
 Constructing chiral MOFs by functionalizing
 4,2&#x2032;:6&#x2032;,4&#x2032;&#x2032;-terpyridine with long-chain
 alkoxy domains: rare examples of neb nets
;
_journal_issue 25
_journal_name_full CrystEngComm
_journal_page_first 4704
_journal_paper_doi 10.1039/C6CE00939E
_journal_volume 18
_journal_year 2016
_chemical_formula_moiety 'C124 H132 Co2 N16 O4 S4, 2(C H Cl3), C H4 O'
_chemical_formula_sum 'C127 H138 Cl6 Co2 N16 O5 S4'
_chemical_formula_weight 2427.33
_space_group_crystal_system tetragonal
_space_group_IT_number 92
_space_group_name_Hall 'P 4abw 2nw'
_space_group_name_H-M_alt 'P 41 21 2'
_symmetry_space_group_name_Hall 'P 4abw 2nw'
_symmetry_space_group_name_H-M 'P 41 21 2'
_atom_sites_solution_hydrogens geom
_audit_creation_date 2016-04-13
_audit_creation_method
;
Olex2 1.2
(compiled 2016.02.19 svn.r3266 for OlexSys, GUI svn.r5155)
;
_audit_update_record
;
2016-04-15 deposited with the CCDC.
2016-05-16 downloaded from the CCDC.
;
_cell_angle_alpha 90
_cell_angle_beta 90
_cell_angle_gamma 90
_cell_formula_units_Z 8
_cell_length_a 23.88216(9)
_cell_length_b 23.88216(9)
_cell_length_c 46.8514(3)
_cell_measurement_reflns_used 151902
_cell_measurement_temperature 100(2)
_cell_measurement_theta_max 27.5260
_cell_measurement_theta_min 1.9730
_cell_volume 26722.1(2)
_computing_cell_refinement
;
CrysAlisPro, Agilent Technologies,
Version 1.171.37.35 (release 13-08-2014 CrysAlis171 .NET)
(compiled Aug 13 2014,18:06:01)
;
_computing_data_collection
;
CrystalClear-SM Expert 3.1 b27 (Rigaku, 2013)
;
_computing_data_reduction
;
CrysAlisPro, Agilent Technologies,
Version 1.171.37.35 (release 13-08-2014 CrysAlis171 .NET)
(compiled Aug 13 2014,18:06:01)
;
_computing_molecular_graphics 'Olex2 (Dolomanov et al., 2009)'
_computing_publication_material 'Olex2 (Dolomanov et al., 2009)'
_computing_structure_refinement 'ShelXL (Sheldrick, 2015)'
_diffrn_ambient_temperature 100(2)
_diffrn_detector 'CCD area detector'
_diffrn_detector_area_resol_mean 28.5714
_diffrn_detector_type 'Rigaku HG Saturn724+ (2x2 bin mode)'
_diffrn_measured_fraction_theta_full 1.000
_diffrn_measured_fraction_theta_max 1.000
_diffrn_measurement_details
;
  1 omega -112.00   68.00   0.5000   30.0000
omega____ theta____ kappa____ phi______ frames
    -      -22.0000  -18.0000   90.0000 360

  2 omega  -82.00   22.00   0.5000   30.0000
omega____ theta____ kappa____ phi______ frames
    -      -22.0000  -72.0000  -30.0000 208

  3 omega -112.00   22.00   0.5000   30.0000
omega____ theta____ kappa____ phi______ frames
    -      -22.0000  -72.0000  120.0000 268

  4 omega  -55.50  -19.50   0.5000   30.0000
omega____ theta____ kappa____ phi______ frames
    -      -22.0000  -72.0000 -120.0000 72

  5 omega  -66.00  -45.50   0.5000   30.0000
omega____ theta____ kappa____ phi______ frames
    -      -22.0000   72.0000    0.0000 41

  6 omega  -66.00  -45.50   0.5000   30.0000
omega____ theta____ kappa____ phi______ frames
    -      -22.0000   72.0000  150.0000 41

  7 omega  -66.00  -45.50   0.5000   30.0000
omega____ theta____ kappa____ phi______ frames
    -      -22.0000   72.0000  -30.0000 41

  8 omega  -61.00  -38.00   0.5000   30.0000
omega____ theta____ kappa____ phi______ frames
    -      -22.0000   72.0000  120.0000 46

  9 omega  -66.00  -45.50   0.5000   30.0000
omega____ theta____ kappa____ phi______ frames
    -      -22.0000   72.0000 -150.0000 41
;
_diffrn_measurement_device 'four-circle \k diffractometer'
_diffrn_measurement_device_type 'Rigaku AFC12 (Right)'
_diffrn_measurement_method 'profile data from \w-scans'
_diffrn_measurement_specimen_support 'MiTeGen MicroMesh'
_diffrn_radiation_collimation 0.3
_diffrn_radiation_monochromator 'Confocal mirrors, VHF Varimax'
_diffrn_radiation_probe x-ray
_diffrn_radiation_type 'Mo K\a'
_diffrn_radiation_wavelength 0.71075
_diffrn_radiation_xray_symbol K-L~3~
_diffrn_reflns_av_R_equivalents 0.0437
_diffrn_reflns_av_unetI/netI 0.0188
_diffrn_reflns_Laue_measured_fraction_full 1.000
_diffrn_reflns_Laue_measured_fraction_max 1.000
_diffrn_reflns_limit_h_max 31
_diffrn_reflns_limit_h_min -30
_diffrn_reflns_limit_k_max 26
_diffrn_reflns_limit_k_min -30
_diffrn_reflns_limit_l_max 60
_diffrn_reflns_limit_l_min -60
_diffrn_reflns_number 292603
_diffrn_reflns_point_group_measured_fraction_full 1.000
_diffrn_reflns_point_group_measured_fraction_max 1.000
_diffrn_reflns_theta_full 25.242
_diffrn_reflns_theta_max 27.483
_diffrn_reflns_theta_min 1.486
_diffrn_source 'Rotating Anode'
_diffrn_source_current 55.0
_diffrn_source_power 2.475
_diffrn_source_target Mo
_diffrn_source_type 'Rotating Anode'
_diffrn_source_voltage 45.0
_exptl_absorpt_coefficient_mu 0.486
_exptl_absorpt_correction_T_max 1.00000
_exptl_absorpt_correction_T_min 0.61175
_exptl_absorpt_correction_type multi-scan
_exptl_absorpt_process_details
;
CrysAlisPro, Agilent Technologies,
Version 1.171.37.35 (release 13-08-2014 CrysAlis171 .NET)
(compiled Aug 13 2014,18:06:01)
Empirical absorption correction using spherical harmonics,
 implemented in SCALE3 ABSPACK scaling algorithm.
;
_exptl_crystal_colour pink
_exptl_crystal_density_diffrn 1.207
_exptl_crystal_description prism
_exptl_crystal_F_000 10176
_exptl_crystal_size_max 0.3
_exptl_crystal_size_mid 0.1
_exptl_crystal_size_min 0.08
_refine_diff_density_max 1.841
_refine_diff_density_min -0.853
_refine_diff_density_rms 0.138
_refine_ls_abs_structure_details
;
 Flack x determined using 11610 quotients [(I+)-(I-)]/[(I+)+(I-)]
 (Parsons, Flack and Wagner, Acta Cryst. B69 (2013) 249-259).
;
_refine_ls_abs_structure_Flack 0.049(3)
_refine_ls_extinction_method none
_refine_ls_goodness_of_fit_ref 1.051
_refine_ls_hydrogen_treatment constr
_refine_ls_matrix_type full
_refine_ls_number_parameters 1426
_refine_ls_number_reflns 30625
_refine_ls_number_restraints 2605
_refine_ls_restrained_S_all 1.029
_refine_ls_R_factor_all 0.0954
_refine_ls_R_factor_gt 0.0913
_refine_ls_shift/su_max 0.003
_refine_ls_shift/su_mean 0.000
_refine_ls_structure_factor_coef Fsqd
_refine_ls_weighting_details 'w=1/[\s^2^(Fo^2^)+(0.1815P)^2^+34.5021P] where P=(Fo^2^+2Fc^2^)/3'
_refine_ls_weighting_scheme calc
_refine_ls_wR_factor_gt 0.2560
_refine_ls_wR_factor_ref 0.2615
_reflns_Friedel_coverage 0.831
_reflns_Friedel_fraction_full 1.000
_reflns_Friedel_fraction_max 1.000
_reflns_number_gt 28191
_reflns_number_total 30625
_reflns_threshold_expression 'I > 2\s(I)'
_cod_data_source_file c6ce00939e2.cif
_cod_data_source_block 2014ncs0627
_cod_depositor_comments
;
The following automatic conversions were performed:
'__diffrn_detector' tag replaced with '_diffrn_detector' tag.

Automatic conversion script
Id: cif_correct_tags 4268 2015-11-12 08:31:59Z antanas 
;
_cod_original_cell_volume 26722.0(3)
_cod_database_code 7226144
_shelx_space_group_comment
;
The symmetry employed for this shelxl refinement is uniquely defined
by the following loop, which should always be used as a source of
symmetry information in preference to the above space-group names.
They are only intended as comments.
;
_shelx_estimated_absorpt_t_max 0.962
_shelx_estimated_absorpt_t_min 0.868
_reflns_odcompleteness_completeness 99.94
_reflns_odcompleteness_iscentric 1
_reflns_odcompleteness_theta 27.42
_olex2_refinement_description
;
1. Fixed Uiso
 At 1.2 times of:
  All C(H) groups, All C(H,H) groups
 At 1.5 times of:
  All C(H,H,H) groups, All O(H) groups
2. Restrained distances
 C52-C53
 1.54 with sigma of 0.02
 C53-C54
 1.54 with sigma of 0.02
 C54-C55
 1.54 with sigma of 0.02
 C55-C56
 1.54 with sigma of 0.02
 C56-C57
 1.54 with sigma of 0.02
 C57-C58
 1.54 with sigma of 0.02
 C58-C59
 1.54 with sigma of 0.02
 C59-C60
 1.54 with sigma of 0.02
 C112-C113
 1.54 with sigma of 0.02
 C113-C114
 1.54 with sigma of 0.02
 C114-C115
 1.54 with sigma of 0.02
 C115-C116
 1.54 with sigma of 0.02
 C116-C117
 1.54 with sigma of 0.02
 C117-C118
 1.54 with sigma of 0.02
 C118-C119
 1.54 with sigma of 0.02
 C120-C119
 1.54 with sigma of 0.02
 C114-C113
 1.54 with sigma of 0.01
 C114-C115
 1.54 with sigma of 0.01
 C27-C28
 1.54 with sigma of 0.01
 C28-C29
 1.54 with sigma of 0.01
 C29-C30
 1.54 with sigma of 0.01
 C118-C120
 2.4 with sigma of 0.02
 C117-C119
 2.4 with sigma of 0.02
 C115-C117
 2.4 with sigma of 0.02
 C114-C116
 2.4 with sigma of 0.02
3. Rigid bond restraints
 All non-hydrogen atoms
 with sigma for 1-2 distances of 0.01 and sigma for 1-3 distances of 0.01
4. Uiso/Uaniso restraints and constraints
All non-hydrogen atoms have similar U: within 1.7A with sigma of 0.04 and sigma
for terminal atoms of 0.08
All non-hydrogen atoms have similar U: within 2A with sigma of 0.04 and sigma
for terminal atoms of 0.08
5. Rigid body (RIGU) restrains
 All non-hydrogen atoms
 with sigma for 1-2 distances of 0.004 and sigma for 1-3 distances of 0.004
6. Same fragment restrains
{O1, C22, C23, C24, C25, C26, C27, C28, C29, C30} sigma for 1-2: 0.02, 1-3: 0.04
as
{O4, C112, C113, C114, C115, C116, C117, C118, C119, C121}
{C200, Cl1, Cl2, Cl3} sigma for 1-2: 0.02, 1-3: 0.04
as
{C201, Cl5, Cl6, Cl4}
7.a Ternary CH refined with riding coordinates:
 C200(H200), C201(H201)
7.b Secondary CH2 refined with riding coordinates:
 C22(H22A,H22B), C23(H23A,H23B), C24(H24A,H24B), C25(H25A,H25B), C26(H26A,
 H26B), C27(H27A,H27B), C28(H28A,H28B), C29(H29A,H29B), C52(H52A,H52B),
 C53(H53A,H53B), C54(H54A,H54B), C55(H55A,H55B), C56(H56A,H56B), C57(H57A,H57B),
  C58(H58A,H58B), C59(H59A,H59B), C82(H82A,H82B), C83(H83A,H83B), C84(H84A,
 H84B), C85(H85A,H85B), C86(H86A,H86B), C87(H87A,H87B), C88(H88A,H88B),
 C89(H89A,H89B), C112(H11A,H11B), C113(H11C,H11D), C114(H11E,H11F), C115(H11G,
 H11H), C116(H11I,H11J), C117(H11K,H11L), C118(H11M,H11N), C119(H11O,H11P)
7.c Me refined with riding coordinates:
 C60(H60A,H60B,H60C), C120(H12A,H12B,H12C)
7.d Aromatic/amide H refined with riding coordinates:
 C2(H2), C4(H4), C7(H7), C8(H8), C9(H9), C10(H10), C12(H12), C13(H13),
 C14(H14), C15(H15), C17(H17), C18(H18), C20(H20), C21(H21), C32(H32), C34(H34),
  C37(H37), C38(H38), C39(H39), C40(H40), C42(H42), C43(H43), C44(H44),
 C45(H45), C47(H47), C48(H48), C50(H50), C51(H51), C62(H62), C64(H64), C67(H67),
  C68(H68), C69(H69), C70(H70), C72(H72), C73(H73), C74(H74), C75(H75),
 C77(H77), C78(H78), C80(H80), C81(H81), C92(H92), C94(H94), C97(H97), C98(H98),
  C99(H99), C100(H100), C102(H102), C103(H103), C104(H104), C105(H105),
 C107(H107), C108(H108), C110(H110), C111(H111)
7.e Idealised Me refined as rotating group:
 C30(H30A,H30B,H30C), C90(H90A,H90B,H90C), C260(H26C,H26D,H26E)
7.f Idealised tetrahedral OH refined as rotating group:
 O52(H52)
;
_shelx_shelxl_version_number 2014/7
_olex2_submission_special_instructions 'No special instructions were received'

loop_
_space_group_symop_operation_xyz
'x, y, z'
'-y+1/2, x+1/2, z+1/4'
'-x, -y, z+1/2'
'y+1/2, -x+1/2, z+3/4'
'x+1/2, -y+1/2, -z+3/4'
'-x+1/2, y+1/2, -z+1/4'
'y, x, -z'
'-y, -x, -z+1/2'

loop_
_atom_site_label
_atom_site_type_symbol
_atom_site_fract_x
_atom_site_fract_y
_atom_site_fract_z
_atom_site_U_iso_or_equiv
_atom_site_adp_type
_atom_site_occupancy
_atom_site_site_symmetry_order
_atom_site_calc_flag
_atom_site_refinement_flags_posn
_atom_site_refinement_flags_adp
_atom_site_refinement_flags_occupancy
Co1 Co 0.13831(3) 0.86169(3) 0.7500 0.0507(4) Uani 1 2 d S TU P
Co6 Co 0.38181(3) 0.87986(3) 0.49538(2) 0.02228(16) Uani 1 1 d . U .
Co14 Co 0.38740(3) 0.61260(3) 0.2500 0.0287(2) Uani 1 2 d S TU P
S4 S 0.5163(3) 0.7410(3) 0.47013(11) 0.192(4) Uani 1 1 d . U .
S1 S 0.52852(14) 0.74290(11) 0.27943(7) 0.0803(8) Uani 1 1 d . U .
S3 S 0.23797(14) 1.01601(17) 0.47515(9) 0.1134(16) Uani 1 1 d . U .
O3 O 0.5867(3) 1.3439(2) 0.61037(17) 0.0688(18) Uani 1 1 d . U .
O2 O -0.0770(2) 0.6649(3) 0.38511(13) 0.0517(12) Uani 1 1 d . U .
N9 N 0.5798(2) 0.9274(2) 0.71100(10) 0.0284(9) Uani 1 1 d . U .
N5 N 0.3406(3) 0.6565(3) 0.28248(11) 0.0443(14) Uani 1 1 d . U .
N7 N 0.52085(19) 0.9969(2) 0.61473(10) 0.0260(9) Uani 1 1 d . U .
N12 N 0.3409(2) 0.83550(19) 0.52978(9) 0.0249(8) Uani 1 1 d . U .
N2 N 0.42960(19) 0.5650(2) 0.28290(9) 0.0263(9) Uani 1 1 d . U .
N4 N 0.2697(2) 0.7296(2) 0.37660(10) 0.0291(9) Uani 1 1 d . U .
N11 N 0.1845(3) 0.8184(2) 0.71729(10) 0.0398(13) Uani 1 1 d . U .
N10 N 0.2752(2) 0.76080(19) 0.62513(9) 0.0254(9) Uani 1 1 d . U .
N1 N 0.4887(2) 0.4778(2) 0.37548(10) 0.0295(10) Uani 1 1 d . U .
N6 N 0.33581(19) 0.82876(19) 0.46492(9) 0.0237(8) Uani 1 1 d . U .
N15 N 0.4443(2) 0.8177(2) 0.49592(10) 0.0307(10) Uani 1 1 d . U .
N3 N 0.4110(3) 0.4050(4) 0.46789(11) 0.065(2) Uani 1 1 d . U .
N16 N 0.0770(3) 0.8000(4) 0.74844(13) 0.0630(19) Uani 1 1 d . U .
N8 N 0.4285(2) 0.9294(2) 0.52607(9) 0.0261(9) Uani 1 1 d . U .
N13 N 0.4503(3) 0.6734(2) 0.25257(11) 0.0371(11) Uani 1 1 d . U .
N0AA N 0.3209(2) 0.9409(2) 0.49248(10) 0.0294(9) Uani 1 1 d . U .
C1 C 0.5194(2) 0.4893(2) 0.35256(11) 0.0252(10) Uani 1 1 d . U .
C2 C 0.5771(2) 0.4805(2) 0.35158(12) 0.0277(10) Uani 1 1 d . U .
H2 H 0.5973 0.4882 0.3346 0.033 Uiso 1 1 calc R . .
C3 C 0.6050(2) 0.4606(2) 0.37550(12) 0.0288(11) Uani 1 1 d . U .
C4 C 0.5718(3) 0.4485(2) 0.39933(11) 0.0291(11) Uani 1 1 d . U .
H4 H 0.5887 0.4342 0.4162 0.035 Uiso 1 1 calc R . .
C5 C 0.5150(3) 0.4571(3) 0.39859(11) 0.0301(11) Uani 1 1 d . U .
C6 C 0.4888(2) 0.5134(2) 0.32774(10) 0.0225(9) Uani 1 1 d . U .
C7 C 0.4301(2) 0.5191(3) 0.32813(12) 0.0291(11) Uani 1 1 d . U .
H7 H 0.4091 0.5060 0.3440 0.035 Uiso 1 1 calc R . .
C8 C 0.4036(2) 0.5440(3) 0.30536(12) 0.0324(12) Uani 1 1 d . U .
H8 H 0.3639 0.5462 0.3058 0.039 Uiso 1 1 calc R . .
C9 C 0.4860(2) 0.5596(3) 0.28207(11) 0.0291(11) Uani 1 1 d . U .
H9 H 0.5056 0.5743 0.2661 0.035 Uiso 1 1 calc R . .
C10 C 0.5162(2) 0.5337(3) 0.30339(11) 0.0277(11) Uani 1 1 d . U .
H10 H 0.5557 0.5297 0.3016 0.033 Uiso 1 1 calc R . .
C11 C 0.4782(3) 0.4433(3) 0.42318(12) 0.0414(15) Uani 1 1 d . U .
C12 C 0.5008(4) 0.4225(5) 0.44848(15) 0.069(3) Uani 1 1 d . U .
H12 H 0.5402 0.4202 0.4509 0.082 Uiso 1 1 calc R . .
C13 C 0.4651(4) 0.4050(5) 0.47009(15) 0.076(3) Uani 1 1 d . U .
H13 H 0.4813 0.3923 0.4875 0.091 Uiso 1 1 calc R . .
C14 C 0.3887(3) 0.4291(4) 0.44486(13) 0.053(2) Uani 1 1 d . U .
H14 H 0.3492 0.4334 0.4440 0.064 Uiso 1 1 calc R . .
C15 C 0.4208(3) 0.4485(3) 0.42184(12) 0.0388(14) Uani 1 1 d . U .
H15 H 0.4034 0.4649 0.4057 0.047 Uiso 1 1 calc R . .
C16 C 0.6658(3) 0.4495(3) 0.37547(13) 0.0324(11) Uani 1 1 d . U .
C17 C 0.6935(3) 0.4324(3) 0.35138(14) 0.0379(13) Uani 1 1 d . U .
H17 H 0.6729 0.4275 0.3342 0.046 Uiso 1 1 calc R . .
C18 C 0.7516(3) 0.4219(3) 0.35111(17) 0.0452(15) Uani 1 1 d . U .
H18 H 0.7695 0.4092 0.3342 0.054 Uiso 1 1 calc R . .
C19 C 0.7823(3) 0.4304(3) 0.37623(17) 0.0446(14) Uani 1 1 d . U .
C20 C 0.7549(3) 0.4481(3) 0.40082(15) 0.0439(15) Uani 1 1 d . U .
H20 H 0.7754 0.4537 0.4179 0.053 Uiso 1 1 calc R . .
C21 C 0.6974(3) 0.4575(3) 0.40043(14) 0.0360(12) Uani 1 1 d . U .
H21 H 0.6792 0.4695 0.4174 0.043 Uiso 1 1 calc R . .
O1 O 0.8381(2) 0.4218(3) 0.37917(14) 0.0557(14) Uani 1 1 d D U .
C22 C 0.8665(4) 0.4021(5) 0.3554(3) 0.073(3) Uani 1 1 d D U .
H22A H 0.8664 0.4308 0.3402 0.087 Uiso 1 1 calc R . .
H22B H 0.8481 0.3679 0.3480 0.087 Uiso 1 1 calc R . .
C23 C 0.9270(4) 0.3887(5) 0.3643(3) 0.076(3) Uani 1 1 d D U .
H23A H 0.9437 0.4219 0.3736 0.091 Uiso 1 1 calc R . .
H23B H 0.9269 0.3576 0.3783 0.091 Uiso 1 1 calc R . .
C24 C 0.9622(5) 0.3723(8) 0.3384(3) 0.116(5) Uani 1 1 d D U .
H24A H 0.9418 0.3428 0.3279 0.139 Uiso 1 1 calc R . .
H24B H 0.9648 0.4053 0.3257 0.139 Uiso 1 1 calc R . .
C25 C 1.0187(5) 0.3523(5) 0.3438(3) 0.086(3) Uani 1 1 d D U .
H25A H 1.0364 0.3466 0.3249 0.103 Uiso 1 1 calc R . .
H25B H 1.0150 0.3148 0.3526 0.103 Uiso 1 1 calc R . .
C26 C 1.0599(6) 0.3849(6) 0.3618(4) 0.121(6) Uani 1 1 d D U .
H26A H 1.0683 0.4206 0.3520 0.145 Uiso 1 1 calc R . .
H26B H 1.0417 0.3942 0.3802 0.145 Uiso 1 1 calc R . .
C27 C 1.1111(5) 0.3569(5) 0.3676(3) 0.095(3) Uani 1 1 d D U .
H27A H 1.1234 0.3404 0.3492 0.114 Uiso 1 1 calc R . .
H27B H 1.1016 0.3252 0.3802 0.114 Uiso 1 1 calc R . .
C28 C 1.1625(6) 0.3844(7) 0.3805(3) 0.113(4) Uani 1 1 d D U .
H28A H 1.1954 0.3602 0.3769 0.136 Uiso 1 1 calc R . .
H28B H 1.1691 0.4206 0.3707 0.136 Uiso 1 1 calc R . .
C29 C 1.1579(7) 0.3949(6) 0.4121(3) 0.121(5) Uani 1 1 d D U .
H29A H 1.1502 0.3597 0.4225 0.145 Uiso 1 1 calc R . .
H29B H 1.1277 0.4221 0.4162 0.145 Uiso 1 1 calc R . .
C30 C 1.2158(7) 0.4191(6) 0.4205(4) 0.128(6) Uani 1 1 d D U .
H30A H 1.2437 0.3890 0.4205 0.192 Uiso 1 1 calc GR . .
H30B H 1.2135 0.4356 0.4396 0.192 Uiso 1 1 calc GR . .
H30C H 1.2268 0.4479 0.4067 0.192 Uiso 1 1 calc GR . .
C31 C 0.2417(3) 0.7073(3) 0.35490(13) 0.0344(12) Uani 1 1 d . U .
C32 C 0.1845(3) 0.6979(3) 0.35588(14) 0.0364(13) Uani 1 1 d . U .
H32 H 0.1657 0.6838 0.3395 0.044 Uiso 1 1 calc R . .
C33 C 0.1547(3) 0.7092(3) 0.38055(13) 0.0322(11) Uani 1 1 d . U .
C34 C 0.1838(2) 0.7328(3) 0.40345(12) 0.0311(11) Uani 1 1 d . U .
H34 H 0.1651 0.7419 0.4207 0.037 Uiso 1 1 calc R . .
C35 C 0.2413(2) 0.7427(2) 0.40037(12) 0.0281(10) Uani 1 1 d . U .
C36 C 0.2763(3) 0.6920(3) 0.32922(13) 0.0380(14) Uani 1 1 d . U .
C37 C 0.3326(3) 0.6976(3) 0.32895(13) 0.0377(13) Uani 1 1 d . U .
H37 H 0.3509 0.7142 0.3449 0.045 Uiso 1 1 calc R . .
C38 C 0.3644(3) 0.6795(3) 0.30569(13) 0.0405(14) Uani 1 1 d . U .
H38 H 0.4040 0.6835 0.3063 0.049 Uiso 1 1 calc R . .
C39 C 0.2843(3) 0.6529(5) 0.28292(16) 0.064(3) Uani 1 1 d . U .
H39 H 0.2665 0.6373 0.2666 0.077 Uiso 1 1 calc R . .
C40 C 0.2508(3) 0.6700(5) 0.30490(17) 0.067(3) Uani 1 1 d . U .
H40 H 0.2112 0.6670 0.3037 0.080 Uiso 1 1 calc R . .
C41 C 0.2741(2) 0.7695(2) 0.42384(11) 0.0269(10) Uani 1 1 d . U .
C42 C 0.2490(3) 0.7909(2) 0.44830(12) 0.0299(11) Uani 1 1 d . U .
H42 H 0.2103 0.7849 0.4518 0.036 Uiso 1 1 calc R . .
C43 C 0.2811(2) 0.8212(2) 0.46766(12) 0.0267(10) Uani 1 1 d . U .
H43 H 0.2629 0.8374 0.4837 0.032 Uiso 1 1 calc R . .
C44 C 0.3607(2) 0.8065(2) 0.44185(11) 0.0272(10) Uani 1 1 d . U .
H44 H 0.4000 0.8108 0.4398 0.033 Uiso 1 1 calc R . .
C45 C 0.3316(2) 0.7774(3) 0.42067(12) 0.0302(11) Uani 1 1 d . U .
H45 H 0.3506 0.7633 0.4044 0.036 Uiso 1 1 calc R . .
C46 C 0.0936(3) 0.6972(3) 0.38215(13) 0.0319(11) Uani 1 1 d . U .
C47 C 0.0597(3) 0.7020(3) 0.35843(15) 0.0382(13) Uani 1 1 d . U .
H47 H 0.0755 0.7133 0.3407 0.046 Uiso 1 1 calc R . .
C48 C 0.0034(3) 0.6905(3) 0.35996(16) 0.0413(14) Uani 1 1 d . U .
H48 H -0.0190 0.6937 0.3433 0.050 Uiso 1 1 calc R . .
C49 C -0.0207(3) 0.6746(3) 0.38526(17) 0.0431(14) Uani 1 1 d . U .
C50 C 0.0127(3) 0.6694(3) 0.40967(15) 0.0413(14) Uani 1 1 d . U .
H50 H -0.0031 0.6579 0.4273 0.050 Uiso 1 1 calc R . .
C51 C 0.0690(3) 0.6813(3) 0.40755(15) 0.0412(14) Uani 1 1 d . U .
H51 H 0.0917 0.6786 0.4242 0.049 Uiso 1 1 calc R . .
C52 C -0.1029(4) 0.6484(4) 0.4110(2) 0.061(2) Uani 1 1 d D U .
H52A H -0.0976 0.6780 0.4255 0.073 Uiso 1 1 calc R . .
H52B H -0.0852 0.6137 0.4181 0.073 Uiso 1 1 calc R . .
C53 C -0.1651(4) 0.6385(6) 0.4063(3) 0.085(3) Uani 1 1 d D U .
H53A H -0.1697 0.6102 0.3911 0.102 Uiso 1 1 calc R . .
H53B H -0.1823 0.6738 0.3995 0.102 Uiso 1 1 calc R . .
C54 C -0.1967(7) 0.6187(10) 0.4329(4) 0.146(7) Uani 1 1 d D U .
H54A H -0.1806 0.5831 0.4399 0.175 Uiso 1 1 calc R . .
H54B H -0.1935 0.6470 0.4482 0.175 Uiso 1 1 calc R . .
C55 C -0.2571(8) 0.6105(15) 0.4250(4) 0.216(11) Uani 1 1 d D U .
H55A H -0.2616 0.5755 0.4139 0.259 Uiso 1 1 calc R . .
H55B H -0.2705 0.6422 0.4132 0.259 Uiso 1 1 calc R . .
C56 C -0.2910(10) 0.6071(19) 0.4531(5) 0.280(13) Uani 1 1 d D U .
H56A H -0.2722 0.6311 0.4674 0.336 Uiso 1 1 calc R . .
H56B H -0.2889 0.5681 0.4601 0.336 Uiso 1 1 calc R . .
C57 C -0.3544(11) 0.6244(16) 0.4518(6) 0.311(14) Uani 1 1 d D U .
H57A H -0.3590 0.6552 0.4657 0.373 Uiso 1 1 calc R . .
H57B H -0.3603 0.6411 0.4327 0.373 Uiso 1 1 calc R . .
C58 C -0.4047(14) 0.5841(19) 0.4568(9) 0.369(18) Uani 1 1 d D U .
H58A H -0.3975 0.5806 0.4775 0.442 Uiso 1 1 calc R . .
H58B H -0.3850 0.5513 0.4487 0.442 Uiso 1 1 calc R . .
C59 C -0.4634(14) 0.5525(15) 0.4585(8) 0.40(2) Uani 1 1 d D U .
H59A H -0.4774 0.5550 0.4387 0.475 Uiso 1 1 calc R . .
H59B H -0.4522 0.5129 0.4610 0.475 Uiso 1 1 calc R . .
C60 C -0.5184(14) 0.5566(17) 0.4767(9) 0.45(3) Uani 1 1 d D U .
H60A H -0.5449 0.5278 0.4703 0.675 Uiso 1 1 calc R . .
H60B H -0.5096 0.5509 0.4969 0.675 Uiso 1 1 calc R . .
H60C H -0.5352 0.5937 0.4741 0.675 Uiso 1 1 calc R . .
C61 C 0.5116(2) 1.0254(2) 0.59045(11) 0.0254(10) Uani 1 1 d . U .
C62 C 0.5230(2) 1.0818(2) 0.58748(12) 0.0290(11) Uani 1 1 d . U .
H62 H 0.5159 1.1004 0.5699 0.035 Uiso 1 1 calc R . .
C63 C 0.5451(2) 1.1113(3) 0.61079(13) 0.0311(11) Uani 1 1 d . U .
C64 C 0.5546(3) 1.0818(2) 0.63564(12) 0.0306(11) Uani 1 1 d . U .
H64 H 0.5694 1.1004 0.6519 0.037 Uiso 1 1 calc R . .
C65 C 0.5426(2) 1.0252(2) 0.63686(11) 0.0284(11) Uani 1 1 d . U .
C66 C 0.4841(2) 0.9923(2) 0.56738(11) 0.0265(10) Uani 1 1 d . U .
C67 C 0.4827(3) 0.9337(2) 0.56883(11) 0.0288(11) Uani 1 1 d . U .
H67 H 0.5007 0.9148 0.5841 0.035 Uiso 1 1 calc R . .
C68 C 0.4550(2) 0.9036(2) 0.54788(11) 0.0285(11) Uani 1 1 d . U .
H68 H 0.4546 0.8639 0.5489 0.034 Uiso 1 1 calc R . .
C69 C 0.4303(3) 0.9849(2) 0.52435(11) 0.0301(11) Uani 1 1 d . U .
H69 H 0.4125 1.0027 0.5087 0.036 Uiso 1 1 calc R . .
C70 C 0.4571(3) 1.0179(2) 0.54439(12) 0.0314(12) Uani 1 1 d . U .
H70 H 0.4572 1.0575 0.5425 0.038 Uiso 1 1 calc R . .
C71 C 0.5527(2) 0.9924(2) 0.66292(11) 0.0258(10) Uani 1 1 d . U .
C72 C 0.5691(3) 1.0165(3) 0.68864(11) 0.0326(12) Uani 1 1 d . U .
H72 H 0.5712 1.0561 0.6903 0.039 Uiso 1 1 calc R . .
C73 C 0.5823(3) 0.9833(3) 0.71152(12) 0.0342(13) Uani 1 1 d . U .
H73 H 0.5939 1.0010 0.7287 0.041 Uiso 1 1 calc R . .
C74 C 0.5619(2) 0.9034(2) 0.68697(11) 0.0287(11) Uani 1 1 d . U .
H74 H 0.5578 0.8639 0.6866 0.034 Uiso 1 1 calc R . .
C75 C 0.5492(2) 0.9329(2) 0.66262(11) 0.0279(10) Uani 1 1 d . U .
H75 H 0.5381 0.9138 0.6458 0.033 Uiso 1 1 calc R . .
C76 C 0.5572(3) 1.1721(3) 0.60966(14) 0.0347(12) Uani 1 1 d . U .
C77 C 0.5750(3) 1.1986(3) 0.58443(16) 0.0420(14) Uani 1 1 d . U .
H77 H 0.5798 1.1771 0.5675 0.050 Uiso 1 1 calc R . .
C78 C 0.5858(4) 1.2567(3) 0.5839(2) 0.0532(18) Uani 1 1 d . U .
H78 H 0.5981 1.2743 0.5668 0.064 Uiso 1 1 calc R . .
C79 C 0.5783(4) 1.2876(3) 0.6084(2) 0.0547(18) Uani 1 1 d . U .
C80 C 0.5617(4) 1.2625(3) 0.6337(2) 0.0531(17) Uani 1 1 d . U .
H80 H 0.5578 1.2841 0.6506 0.064 Uiso 1 1 calc R . .
C81 C 0.5509(3) 1.2054(3) 0.63403(17) 0.0465(16) Uani 1 1 d . U .
H81 H 0.5388 1.1884 0.6513 0.056 Uiso 1 1 calc R . .
C82 C 0.6029(5) 1.3719(4) 0.5853(3) 0.079(3) Uani 1 1 d . U .
H82A H 0.5740 1.3677 0.5703 0.095 Uiso 1 1 calc R . .
H82B H 0.6388 1.3569 0.5781 0.095 Uiso 1 1 calc R . .
C83 C 0.6094(5) 1.4344(4) 0.5941(3) 0.086(3) Uani 1 1 d . U .
H83A H 0.5774 1.4454 0.6063 0.104 Uiso 1 1 calc R . .
H83B H 0.6086 1.4581 0.5767 0.104 Uiso 1 1 calc R . .
C84 C 0.6652(6) 1.4444(5) 0.6104(4) 0.104(4) Uani 1 1 d . U .
H84A H 0.6941 1.4573 0.5968 0.125 Uiso 1 1 calc R . .
H84B H 0.6781 1.4085 0.6188 0.125 Uiso 1 1 calc R . .
C85 C 0.6585(5) 1.4892(5) 0.6350(3) 0.091(3) Uani 1 1 d . U .
H85A H 0.6298 1.4759 0.6487 0.109 Uiso 1 1 calc R . .
H85B H 0.6944 1.4922 0.6455 0.109 Uiso 1 1 calc R . .
C86 C 0.6419(5) 1.5469(5) 0.6242(3) 0.078(3) Uani 1 1 d . U .
H86A H 0.6707 1.5602 0.6106 0.094 Uiso 1 1 calc R . .
H86B H 0.6061 1.5438 0.6136 0.094 Uiso 1 1 calc R . .
C87 C 0.6354(5) 1.5890(5) 0.6473(3) 0.085(3) Uani 1 1 d . U .
H87A H 0.6079 1.5745 0.6613 0.103 Uiso 1 1 calc R . .
H87B H 0.6717 1.5928 0.6573 0.103 Uiso 1 1 calc R . .
C88 C 0.6171(4) 1.6451(5) 0.6382(3) 0.076(2) Uani 1 1 d . U .
H88A H 0.5863 1.6413 0.6242 0.092 Uiso 1 1 calc R . .
H88B H 0.6486 1.6645 0.6287 0.092 Uiso 1 1 calc R . .
C89 C 0.5962(6) 1.6814(5) 0.6643(3) 0.087(3) Uani 1 1 d . U .
H89A H 0.6261 1.6829 0.6789 0.105 Uiso 1 1 calc R . .
H89B H 0.5631 1.6633 0.6729 0.105 Uiso 1 1 calc R . .
C90 C 0.5805(6) 1.7429(5) 0.6550(3) 0.094(4) Uani 1 1 d . U .
H90A H 0.5961 1.7506 0.6361 0.142 Uiso 1 1 calc GR . .
H90B H 0.5960 1.7696 0.6688 0.142 Uiso 1 1 calc GR . .
H90C H 0.5397 1.7468 0.6544 0.142 Uiso 1 1 calc GR . .
C91 C 0.2960(2) 0.7343(2) 0.60214(11) 0.0242(10) Uani 1 1 d . U .
C92 C 0.3065(2) 0.6775(2) 0.60184(11) 0.0246(10) Uani 1 1 d . U .
H92 H 0.3208 0.6603 0.5851 0.029 Uiso 1 1 calc R . .
C93 C 0.2960(2) 0.6451(2) 0.62608(11) 0.0251(10) Uani 1 1 d . U .
C94 C 0.2743(2) 0.6726(2) 0.65002(11) 0.0250(10) Uani 1 1 d . U .
H94 H 0.2665 0.6524 0.6670 0.030 Uiso 1 1 calc R . .
C95 C 0.2643(2) 0.7297(2) 0.64866(11) 0.0264(10) Uani 1 1 d . U .
C96 C 0.3087(2) 0.7697(2) 0.57667(11) 0.0247(10) Uani 1 1 d . U .
C97 C 0.3065(2) 0.8280(2) 0.57765(11) 0.0249(10) Uani 1 1 d . U .
H97 H 0.2937 0.8465 0.5944 0.030 Uiso 1 1 calc R . .
C98 C 0.3229(2) 0.8585(2) 0.55435(11) 0.0250(10) Uani 1 1 d . U .
H98 H 0.3215 0.8982 0.5556 0.030 Uiso 1 1 calc R . .
C99 C 0.3411(3) 0.7793(2) 0.52879(12) 0.0328(12) Uani 1 1 d . U .
H99 H 0.3530 0.7617 0.5117 0.039 Uiso 1 1 calc R . .
C100 C 0.3251(3) 0.7459(2) 0.55129(13) 0.0337(12) Uani 1 1 d . U .
H100 H 0.3254 0.7063 0.5493 0.040 Uiso 1 1 calc R . .
C101 C 0.2393(3) 0.7602(2) 0.67320(12) 0.0307(11) Uani 1 1 d . U .
C102 C 0.2197(3) 0.7331(2) 0.69729(12) 0.0302(11) Uani 1 1 d . U .
H102 H 0.2247 0.6938 0.6993 0.036 Uiso 1 1 calc R . .
C103 C 0.1927(3) 0.7634(3) 0.71865(12) 0.0343(13) Uani 1 1 d . U .
H103 H 0.1795 0.7438 0.7350 0.041 Uiso 1 1 calc R . .
C104 C 0.2037(4) 0.8447(3) 0.69387(14) 0.058(2) Uani 1 1 d . U .
H104 H 0.1976 0.8839 0.6924 0.070 Uiso 1 1 calc R . .
C105 C 0.2313(4) 0.8192(3) 0.67229(13) 0.0463(19) Uani 1 1 d . U .
H105 H 0.2451 0.8404 0.6567 0.056 Uiso 1 1 calc R . .
C106 C 0.3064(2) 0.5841(2) 0.62589(12) 0.0270(10) Uani 1 1 d . U .
C107 C 0.2970(3) 0.5528(3) 0.60102(13) 0.0358(12) Uani 1 1 d . U .
H107 H 0.2834 0.5712 0.5844 0.043 Uiso 1 1 calc R . .
C108 C 0.3070(3) 0.4961(3) 0.60023(14) 0.0364(13) Uani 1 1 d . U .
H108 H 0.3004 0.4757 0.5832 0.044 Uiso 1 1 calc R . .
C109 C 0.3269(3) 0.4686(2) 0.62453(13) 0.0334(12) Uani 1 1 d . U .
C110 C 0.3368(3) 0.4989(2) 0.64961(13) 0.0321(12) Uani 1 1 d . U .
H110 H 0.3509 0.4808 0.6662 0.039 Uiso 1 1 calc R . .
C111 C 0.3254(3) 0.5565(2) 0.64978(12) 0.0280(11) Uani 1 1 d . U .
H111 H 0.3310 0.5771 0.6669 0.034 Uiso 1 1 calc R . .
O4 O 0.3368(3) 0.41273(18) 0.62167(11) 0.0448(12) Uani 1 1 d D U .
C112 C 0.3628(4) 0.3849(3) 0.64492(17) 0.0483(16) Uani 1 1 d D U .
H11A H 0.3373 0.3842 0.6616 0.058 Uiso 1 1 calc R . .
H11B H 0.3975 0.4048 0.6505 0.058 Uiso 1 1 calc R . .
C113 C 0.3764(4) 0.3259(3) 0.6357(2) 0.064(2) Uani 1 1 d D U .
H11C H 0.3415 0.3035 0.6357 0.076 Uiso 1 1 calc R . .
H11D H 0.3905 0.3268 0.6158 0.076 Uiso 1 1 calc R . .
C114 C 0.4190(6) 0.2972(4) 0.6542(3) 0.117(4) Uani 1 1 d D U .
H11E H 0.4267 0.2599 0.6459 0.140 Uiso 1 1 calc R . .
H11F H 0.4542 0.3189 0.6532 0.140 Uiso 1 1 calc R . .
C115 C 0.4044(7) 0.2895(7) 0.6847(3) 0.138(5) Uani 1 1 d D U .
H11G H 0.3923 0.3255 0.6932 0.166 Uiso 1 1 calc R . .
H11H H 0.4370 0.2754 0.6955 0.166 Uiso 1 1 calc R . .
C116 C 0.3577(8) 0.2479(9) 0.6854(3) 0.150(6) Uani 1 1 d D U .
H11I H 0.3220 0.2656 0.6795 0.180 Uiso 1 1 calc R . .
H11J H 0.3657 0.2162 0.6724 0.180 Uiso 1 1 calc R . .
C117 C 0.3542(8) 0.2283(6) 0.7154(3) 0.136(5) Uani 1 1 d D U .
H11K H 0.3420 0.2598 0.7276 0.164 Uiso 1 1 calc R . .
H11L H 0.3920 0.2166 0.7218 0.164 Uiso 1 1 calc R . .
C118 C 0.3136(8) 0.1794(6) 0.7191(3) 0.133(5) Uani 1 1 d D U .
H11M H 0.3269 0.1462 0.7085 0.159 Uiso 1 1 calc R . .
H11N H 0.2758 0.1896 0.7121 0.159 Uiso 1 1 calc R . .
C119 C 0.3126(13) 0.1677(12) 0.7512(4) 0.224(10) Uani 1 1 d D U .
H11O H 0.3242 0.2008 0.7625 0.268 Uiso 1 1 calc R . .
H11P H 0.3363 0.1352 0.7564 0.268 Uiso 1 1 calc R . .
C121 C 0.4830(4) 0.7028(3) 0.26286(16) 0.0495(17) Uani 1 1 d D U .
C122 C 0.2870(3) 0.9725(3) 0.48527(15) 0.0434(15) Uani 1 1 d . U .
C123 C 0.4728(5) 0.7843(4) 0.4852(2) 0.069(3) Uani 1 1 d . U .
C124 C 0.0410(6) 0.7792(8) 0.7544(3) 0.124(6) Uani 1 1 d . U .
C200 C 0.1446(3) 0.9207(4) 0.50786(14) 0.0503(17) Uani 1 1 d D U .
H200 H 0.1612 0.9464 0.4933 0.060 Uiso 1 1 calc R . .
Cl1 Cl 0.09446(10) 0.95827(14) 0.52619(6) 0.0832(9) Uani 1 1 d D U .
Cl2 Cl 0.19933(7) 0.89835(9) 0.53014(4) 0.0512(4) Uani 1 1 d D U .
Cl3 Cl 0.11520(10) 0.86443(11) 0.48952(6) 0.0696(6) Uani 1 1 d D U .
C201 C 0.3549(14) 1.1054(14) 0.4786(6) 0.242(15) Uiso 1 1 d D U .
H201 H 0.3270 1.0747 0.4816 0.291 Uiso 1 1 calc R . .
Cl5 Cl 0.3221(9) 1.1565(9) 0.4610(4) 0.434(11) Uiso 1 1 d D U .
Cl6 Cl 0.4131(13) 1.0755(13) 0.4637(6) 0.616(18) Uiso 1 1 d D U .
Cl4 Cl 0.3714(4) 1.1303(5) 0.5108(3) 0.252(5) Uiso 1 1 d D U .
O52 O 0.2698(3) 1.0891(3) 0.54276(14) 0.0634(16) Uani 1 1 d . U .
H52 H 0.2910 1.1017 0.5300 0.095 Uiso 1 1 calc GR . .
C260 C 0.2932(5) 1.0394(4) 0.5543(2) 0.073(3) Uani 1 1 d . U .
H26C H 0.3162 1.0208 0.5398 0.110 Uiso 1 1 calc GR . .
H26D H 0.2630 1.0142 0.5603 0.110 Uiso 1 1 calc GR . .
H26E H 0.3166 1.0487 0.5708 0.110 Uiso 1 1 calc GR . .
S5 S -0.0171(3) 0.7487(4) 0.7644(3) 0.263(6) Uani 1 1 d . U .
C120 C 0.2484(14) 0.155(2) 0.7549(6) 0.31(2) Uani 1 1 d D U .
H12A H 0.2405 0.1459 0.7749 0.462 Uiso 1 1 calc R . .
H12B H 0.2264 0.1872 0.7490 0.462 Uiso 1 1 calc R . .
H12C H 0.2383 0.1224 0.7430 0.462 Uiso 1 1 calc R . .

loop_
_atom_site_aniso_label
_atom_site_aniso_U_11
_atom_site_aniso_U_22
_atom_site_aniso_U_33
_atom_site_aniso_U_23
_atom_site_aniso_U_13
_atom_site_aniso_U_12
Co1 0.0717(6) 0.0717(6) 0.0087(5) 0.0121(4) 0.0121(4) 0.0512(8)
Co6 0.0284(3) 0.0273(3) 0.0112(3) -0.0002(2) -0.0025(2) 0.0028(3)
Co14 0.0365(3) 0.0365(3) 0.0130(4) -0.0059(3) -0.0059(3) 0.0076(4)
S4 0.261(8) 0.201(6) 0.115(3) 0.004(4) 0.057(4) 0.173(6)
S1 0.097(2) 0.0551(13) 0.0885(19) -0.0232(13) -0.0260(16) -0.0069(13)
S3 0.0808(19) 0.120(3) 0.139(3) 0.090(3) 0.0327(19) 0.0578(19)
O3 0.078(4) 0.031(2) 0.097(5) 0.000(3) 0.011(4) -0.006(2)
O2 0.043(2) 0.059(3) 0.054(3) -0.005(2) -0.004(2) -0.008(2)
N9 0.034(2) 0.035(2) 0.0160(19) -0.0066(17) -0.0057(17) 0.0030(18)
N5 0.043(3) 0.068(4) 0.022(2) -0.017(2) -0.011(2) 0.022(2)
N7 0.030(2) 0.033(2) 0.0156(19) 0.0001(16) -0.0055(16) -0.0030(17)
N12 0.036(2) 0.026(2) 0.0130(18) -0.0016(15) 0.0057(16) 0.0003(16)
N2 0.024(2) 0.040(2) 0.0143(19) 0.0000(16) -0.0020(15) 0.0040(17)
N4 0.030(2) 0.035(2) 0.022(2) -0.0107(18) -0.0036(17) 0.0065(17)
N11 0.067(4) 0.042(3) 0.011(2) 0.0104(18) 0.016(2) 0.029(2)
N10 0.032(2) 0.027(2) 0.0167(19) 0.0053(16) 0.0077(16) 0.0058(17)
N1 0.031(2) 0.042(3) 0.0158(19) 0.0039(17) 0.0015(16) -0.0095(19)
N6 0.031(2) 0.028(2) 0.0127(18) -0.0034(15) -0.0035(15) 0.0060(16)
N15 0.034(2) 0.038(2) 0.020(2) -0.0011(18) -0.0035(18) 0.0104(18)
N3 0.061(3) 0.122(6) 0.013(2) 0.009(3) -0.002(2) -0.066(4)
N16 0.053(3) 0.116(6) 0.020(3) 0.026(3) 0.012(2) 0.033(3)
N8 0.031(2) 0.032(2) 0.0146(19) -0.0005(16) -0.0025(16) -0.0023(17)
N13 0.058(3) 0.029(2) 0.024(2) -0.0054(18) -0.005(2) 0.005(2)
N0AA 0.034(2) 0.029(2) 0.025(2) 0.0005(17) 0.0010(18) 0.0019(17)
C1 0.034(2) 0.027(2) 0.014(2) 0.0016(17) 0.0022(17) -0.0060(18)
C2 0.029(2) 0.035(3) 0.020(2) 0.007(2) 0.0001(18) -0.005(2)
C3 0.033(2) 0.034(3) 0.019(2) 0.0067(19) -0.0003(18) -0.004(2)
C4 0.040(3) 0.030(3) 0.017(2) 0.0054(19) -0.0029(19) -0.009(2)
C5 0.038(3) 0.037(3) 0.016(2) 0.0062(19) 0.0005(19) -0.016(2)
C6 0.026(2) 0.028(2) 0.014(2) -0.0026(17) 0.0041(16) -0.0049(17)
C7 0.026(2) 0.043(3) 0.018(2) 0.000(2) 0.0037(18) -0.002(2)
C8 0.025(2) 0.050(3) 0.022(2) 0.001(2) -0.0005(19) -0.003(2)
C9 0.024(2) 0.050(3) 0.013(2) 0.006(2) 0.0003(17) -0.001(2)
C10 0.022(2) 0.046(3) 0.015(2) 0.006(2) 0.0031(17) 0.000(2)
C11 0.047(3) 0.061(4) 0.016(2) 0.007(2) 0.000(2) -0.027(3)
C12 0.052(4) 0.126(8) 0.027(3) 0.036(4) -0.009(3) -0.049(4)
C13 0.061(4) 0.149(8) 0.017(3) 0.036(4) -0.017(3) -0.067(5)
C14 0.057(4) 0.086(5) 0.016(3) -0.004(3) 0.007(2) -0.048(4)
C15 0.052(3) 0.052(4) 0.013(2) 0.001(2) 0.005(2) -0.024(3)
C16 0.032(2) 0.036(3) 0.030(3) 0.007(2) -0.005(2) 0.003(2)
C17 0.042(3) 0.037(3) 0.035(3) -0.001(2) -0.002(2) 0.004(2)
C18 0.043(3) 0.048(4) 0.044(3) 0.000(3) -0.004(3) 0.009(3)
C19 0.041(3) 0.043(3) 0.049(4) 0.013(3) -0.005(2) 0.009(3)
C20 0.038(3) 0.058(4) 0.036(3) 0.007(3) -0.015(2) 0.001(3)
C21 0.036(3) 0.043(3) 0.030(3) 0.004(2) -0.008(2) 0.003(2)
O1 0.042(3) 0.057(3) 0.069(4) 0.000(3) -0.012(2) 0.012(2)
C22 0.050(4) 0.074(6) 0.093(6) -0.028(5) -0.010(4) 0.013(4)
C23 0.053(4) 0.070(6) 0.104(7) -0.032(6) -0.013(4) 0.010(4)
C24 0.072(5) 0.159(13) 0.117(9) -0.056(9) -0.016(5) 0.034(7)
C25 0.072(5) 0.081(7) 0.104(8) -0.021(6) 0.002(5) 0.012(5)
C26 0.088(6) 0.085(8) 0.191(15) -0.046(9) -0.025(8) 0.012(6)
C27 0.072(5) 0.081(7) 0.133(9) 0.024(6) 0.003(6) -0.016(5)
C28 0.103(8) 0.108(10) 0.130(9) 0.028(8) -0.012(7) -0.029(7)
C29 0.154(11) 0.077(8) 0.133(9) 0.029(7) -0.029(8) 0.021(7)
C30 0.166(13) 0.070(8) 0.147(13) 0.035(8) -0.051(11) -0.002(8)
C31 0.032(3) 0.043(3) 0.029(3) -0.013(2) -0.005(2) 0.005(2)
C32 0.035(3) 0.038(3) 0.036(3) -0.012(2) -0.008(2) 0.007(2)
C33 0.031(2) 0.030(3) 0.035(3) -0.006(2) -0.007(2) 0.002(2)
C34 0.031(2) 0.038(3) 0.025(3) -0.009(2) -0.004(2) 0.002(2)
C35 0.031(2) 0.030(2) 0.024(2) -0.0061(19) -0.0031(19) 0.0045(19)
C36 0.037(3) 0.052(4) 0.025(3) -0.019(2) -0.008(2) 0.010(2)
C37 0.035(3) 0.053(4) 0.025(3) -0.016(2) -0.007(2) 0.008(2)
C38 0.042(3) 0.059(4) 0.021(3) -0.013(2) -0.008(2) 0.014(3)
C39 0.039(3) 0.124(8) 0.030(3) -0.044(4) -0.014(3) 0.024(4)
C40 0.033(3) 0.125(8) 0.043(4) -0.052(5) -0.013(3) 0.021(4)
C41 0.031(2) 0.031(3) 0.018(2) -0.0053(19) -0.0019(18) 0.0021(19)
C42 0.033(3) 0.035(3) 0.022(2) -0.008(2) -0.001(2) -0.001(2)
C43 0.031(2) 0.027(2) 0.022(2) -0.0016(19) -0.0011(19) 0.0043(19)
C44 0.030(2) 0.037(3) 0.015(2) -0.0078(19) -0.0025(18) 0.002(2)
C45 0.028(2) 0.041(3) 0.021(2) -0.013(2) -0.0047(19) 0.007(2)
C46 0.031(2) 0.034(3) 0.030(3) -0.006(2) -0.006(2) 0.002(2)
C47 0.036(3) 0.044(3) 0.035(3) -0.007(3) -0.010(2) 0.000(2)
C48 0.037(3) 0.045(3) 0.042(3) 0.004(3) -0.014(2) -0.003(2)
C49 0.045(3) 0.037(3) 0.048(3) -0.007(3) -0.005(2) -0.001(2)
C50 0.043(3) 0.046(4) 0.035(3) -0.008(3) 0.001(2) -0.003(3)
C51 0.040(3) 0.049(4) 0.034(3) -0.011(3) -0.002(2) 0.003(3)
C52 0.052(4) 0.072(6) 0.057(4) 0.006(4) -0.006(3) -0.010(4)
C53 0.048(4) 0.119(9) 0.087(7) 0.016(7) -0.007(4) -0.015(5)
C54 0.111(9) 0.202(19) 0.124(11) 0.018(11) 0.025(8) -0.053(11)
C55 0.120(9) 0.39(3) 0.140(13) 0.092(16) 0.022(9) -0.089(13)
C56 0.159(12) 0.56(4) 0.119(13) 0.147(19) 0.032(11) -0.026(18)
C57 0.159(13) 0.61(4) 0.163(19) 0.16(2) 0.048(13) -0.017(18)
C58 0.192(16) 0.60(4) 0.31(3) 0.15(3) 0.08(2) -0.03(2)
C59 0.17(2) 0.57(5) 0.45(4) 0.22(4) 0.06(2) -0.01(3)
C60 0.26(3) 0.51(6) 0.57(6) 0.28(5) 0.16(4) 0.00(3)
C61 0.027(2) 0.031(2) 0.018(2) 0.0001(18) -0.0006(18) -0.0003(19)
C62 0.029(2) 0.035(3) 0.024(2) 0.0042(19) -0.003(2) -0.003(2)
C63 0.029(3) 0.033(2) 0.031(3) 0.003(2) -0.005(2) -0.001(2)
C64 0.035(3) 0.033(2) 0.024(2) -0.0036(19) -0.007(2) -0.005(2)
C65 0.036(3) 0.030(2) 0.018(2) 0.0003(18) -0.0063(19) -0.004(2)
C66 0.033(3) 0.034(2) 0.013(2) 0.0005(18) -0.0007(18) -0.0037(19)
C67 0.041(3) 0.033(2) 0.013(2) -0.0015(18) -0.007(2) 0.002(2)
C68 0.039(3) 0.031(2) 0.016(2) 0.0004(19) -0.010(2) 0.001(2)
C69 0.039(3) 0.035(3) 0.016(2) -0.0026(19) -0.008(2) 0.000(2)
C70 0.045(3) 0.028(2) 0.020(2) 0.0004(19) -0.009(2) -0.006(2)
C71 0.031(3) 0.030(2) 0.016(2) -0.0047(18) -0.0069(18) -0.0015(19)
C72 0.051(3) 0.033(3) 0.014(2) -0.0073(19) -0.006(2) 0.000(2)
C73 0.053(4) 0.038(3) 0.012(2) -0.0080(19) -0.009(2) 0.002(2)
C74 0.037(3) 0.031(2) 0.017(2) -0.0066(19) -0.002(2) -0.005(2)
C75 0.033(3) 0.033(2) 0.018(2) -0.0053(18) -0.0054(19) -0.004(2)
C76 0.036(3) 0.034(3) 0.034(3) 0.001(2) -0.004(2) -0.003(2)
C77 0.047(4) 0.033(3) 0.046(3) 0.005(2) 0.001(3) -0.001(2)
C78 0.057(4) 0.037(3) 0.066(4) 0.015(3) 0.006(3) -0.001(3)
C79 0.058(4) 0.034(3) 0.073(5) 0.002(3) -0.001(4) 0.001(3)
C80 0.060(5) 0.037(3) 0.061(4) -0.003(3) -0.009(3) -0.004(3)
C81 0.057(4) 0.035(3) 0.047(4) -0.003(3) -0.013(3) 0.000(3)
C82 0.077(6) 0.045(4) 0.115(7) 0.025(4) 0.016(5) 0.000(4)
C83 0.074(6) 0.039(4) 0.146(9) 0.025(5) 0.007(6) -0.001(4)
C84 0.084(7) 0.059(5) 0.169(11) 0.031(6) -0.015(7) -0.012(5)
C85 0.064(6) 0.079(5) 0.130(9) 0.037(5) -0.003(6) -0.005(5)
C86 0.055(5) 0.079(5) 0.101(7) 0.029(4) 0.002(5) -0.014(4)
C87 0.050(5) 0.081(5) 0.125(9) 0.009(5) -0.002(5) -0.019(4)
C88 0.057(5) 0.090(5) 0.082(6) 0.017(4) -0.008(4) -0.026(4)
C89 0.085(7) 0.070(5) 0.107(8) -0.003(5) -0.014(6) -0.026(5)
C90 0.101(9) 0.075(6) 0.108(10) -0.008(6) -0.015(7) -0.022(5)
C91 0.031(2) 0.026(2) 0.016(2) 0.0003(17) 0.0031(18) 0.0034(18)
C92 0.033(3) 0.026(2) 0.014(2) 0.0013(17) 0.0040(18) 0.0007(19)
C93 0.027(2) 0.028(2) 0.020(2) 0.0047(18) 0.0043(18) 0.0038(18)
C94 0.032(3) 0.027(2) 0.015(2) 0.0045(17) 0.0047(18) 0.0055(19)
C95 0.028(2) 0.030(2) 0.022(2) 0.0063(18) 0.0084(19) 0.0055(18)
C96 0.026(2) 0.030(2) 0.018(2) 0.0038(18) 0.0003(18) 0.0018(19)
C97 0.032(3) 0.029(2) 0.014(2) -0.0009(17) 0.0035(18) 0.0073(19)
C98 0.036(3) 0.026(2) 0.013(2) -0.0038(17) -0.0014(18) 0.005(2)
C99 0.054(3) 0.026(2) 0.018(2) -0.0044(19) 0.004(2) 0.001(2)
C100 0.049(3) 0.024(2) 0.028(3) 0.002(2) 0.006(2) 0.001(2)
C101 0.041(3) 0.031(3) 0.020(2) 0.0051(19) 0.008(2) 0.012(2)
C102 0.042(3) 0.030(3) 0.018(2) 0.0078(19) 0.006(2) 0.006(2)
C103 0.042(3) 0.039(3) 0.022(3) 0.010(2) 0.011(2) 0.014(2)
C104 0.116(7) 0.040(3) 0.020(3) 0.015(2) 0.036(4) 0.033(4)
C105 0.083(5) 0.033(3) 0.022(3) 0.015(2) 0.027(3) 0.022(3)
C106 0.030(3) 0.024(2) 0.026(2) 0.0039(18) -0.001(2) 0.0009(19)
C107 0.047(3) 0.033(3) 0.027(3) -0.002(2) -0.005(2) -0.004(2)
C108 0.052(4) 0.028(3) 0.028(3) -0.003(2) -0.008(2) -0.005(2)
C109 0.045(3) 0.028(2) 0.027(3) -0.001(2) 0.000(2) -0.004(2)
C110 0.045(3) 0.022(2) 0.029(3) -0.0009(19) -0.005(2) 0.003(2)
C111 0.042(3) 0.022(2) 0.020(2) -0.0014(18) -0.005(2) 0.000(2)
O4 0.077(3) 0.0202(18) 0.037(2) -0.0008(16) -0.002(2) -0.0043(19)
C112 0.068(4) 0.030(3) 0.047(4) -0.002(3) 0.002(3) 0.002(3)
C113 0.083(6) 0.030(3) 0.077(5) -0.002(3) 0.005(5) 0.009(3)
C114 0.161(10) 0.047(5) 0.141(8) -0.029(5) -0.070(7) 0.045(6)
C115 0.154(12) 0.120(11) 0.139(8) -0.014(7) -0.069(8) 0.022(8)
C116 0.181(14) 0.163(13) 0.105(8) -0.032(7) -0.072(8) -0.020(11)
C117 0.206(14) 0.096(8) 0.107(8) -0.026(6) -0.082(8) 0.034(8)
C118 0.197(14) 0.084(7) 0.116(9) -0.026(7) -0.035(9) 0.060(7)
C119 0.37(3) 0.162(19) 0.141(11) -0.002(11) -0.024(14) -0.02(2)
C121 0.074(5) 0.041(3) 0.034(3) -0.006(3) -0.003(3) 0.000(3)
C122 0.049(3) 0.045(3) 0.036(3) 0.017(3) 0.009(3) 0.007(3)
C123 0.082(6) 0.074(5) 0.051(5) -0.008(4) -0.001(4) 0.046(5)
C124 0.077(6) 0.195(14) 0.102(10) 0.046(10) 0.012(7) -0.010(7)
C200 0.039(3) 0.087(5) 0.025(3) 0.006(3) 0.000(2) 0.007(3)
Cl1 0.0554(12) 0.115(2) 0.0789(16) -0.0480(16) -0.0216(11) 0.0312(13)
Cl2 0.0384(8) 0.0770(13) 0.0381(9) 0.0042(8) 0.0000(6) 0.0093(8)
Cl3 0.0658(12) 0.0781(14) 0.0651(13) -0.0177(11) -0.0180(10) 0.0177(11)
O52 0.079(4) 0.050(3) 0.062(4) -0.004(3) -0.001(3) 0.008(3)
C260 0.087(7) 0.052(5) 0.080(6) 0.001(4) 0.030(5) 0.019(4)
S5 0.174(6) 0.210(7) 0.406(14) -0.136(8) 0.191(8) -0.084(5)
C120 0.36(3) 0.41(5) 0.15(2) 0.06(3) -0.010(18) -0.05(3)

loop_
_atom_type_symbol
_atom_type_description
_atom_type_scat_dispersion_real
_atom_type_scat_dispersion_imag
_atom_type_scat_source
C C 0.0033 0.0016 'International Tables Vol C Tables 4.2.6.8 and 6.1.1.4'
H H 0.0000 0.0000 'International Tables Vol C Tables 4.2.6.8 and 6.1.1.4'
Cl Cl 0.1484 0.1585 'International Tables Vol C Tables 4.2.6.8 and 6.1.1.4'
Co Co 0.3494 0.9721 'International Tables Vol C Tables 4.2.6.8 and 6.1.1.4'
N N 0.0061 0.0033 'International Tables Vol C Tables 4.2.6.8 and 6.1.1.4'
O O 0.0106 0.0060 'International Tables Vol C Tables 4.2.6.8 and 6.1.1.4'
S S 0.1246 0.1234 'International Tables Vol C Tables 4.2.6.8 and 6.1.1.4'

loop_
_geom_angle_atom_site_label_1
_geom_angle_atom_site_label_2
_geom_angle_atom_site_label_3
_geom_angle
_geom_angle_site_symmetry_1
_geom_angle_site_symmetry_3
N11 Co1 N11 90.8(3) . 8_666
N11 Co1 N3 177.9(3) . 6_556
N11 Co1 N3 90.65(19) 8_666 6_556
N11 Co1 N3 90.65(19) . 2
N11 Co1 N3 177.9(3) 8_666 2
N3 Co1 N3 87.9(3) 2 6_556
N16 Co1 N11 90.0(3) . 8_666
N16 Co1 N11 89.7(3) . .
N16 Co1 N11 89.7(3) 8_666 8_666
N16 Co1 N11 90.0(3) 8_666 .
N16 Co1 N3 88.8(3) . 6_556
N16 Co1 N3 91.4(3) . 2
N16 Co1 N3 88.8(3) 8_666 2
N16 Co1 N3 91.4(3) 8_666 6_556
N16 Co1 N16 179.7(4) . 8_666
N9 Co6 N6 90.89(18) 4_464 .
N9 Co6 N8 89.54(18) 4_464 .
N12 Co6 N9 176.14(19) . 4_464
N12 Co6 N6 89.17(16) . .
N12 Co6 N8 90.33(17) . .
N15 Co6 N9 88.1(2) . 4_464
N15 Co6 N12 88.04(19) . .
N15 Co6 N6 88.29(18) . .
N15 Co6 N8 90.68(19) . .
N8 Co6 N6 178.87(19) . .
N0AA Co6 N9 89.50(19) . 4_464
N0AA Co6 N12 94.37(19) . .
N0AA Co6 N6 89.82(18) . .
N0AA Co6 N15 176.91(19) . .
N0AA Co6 N8 91.23(19) . .
N5 Co14 N5 89.7(3) . 8_665
N5 Co14 N2 178.7(3) 8_665 .
N5 Co14 N2 89.66(19) 8_665 8_665
N5 Co14 N2 89.66(19) . .
N5 Co14 N2 178.7(3) . 8_665
N2 Co14 N2 91.0(2) 8_665 .
N13 Co14 N5 89.6(2) 8_665 8_665
N13 Co14 N5 91.7(2) 8_665 .
N13 Co14 N5 89.6(2) . .
N13 Co14 N5 91.7(2) . 8_665
N13 Co14 N2 89.3(2) 8_665 .
N13 Co14 N2 89.4(2) 8_665 8_665
N13 Co14 N2 89.4(2) . .
N13 Co14 N2 89.2(2) . 8_665
N13 Co14 N13 178.1(3) 8_665 .
C79 O3 C82 117.1(8) . .
C49 O2 C52 118.3(6) . .
C73 N9 Co6 117.9(4) . 2_655
C74 N9 Co6 123.7(4) . 2_655
C74 N9 C73 117.2(5) . .
C38 N5 Co14 123.4(5) . .
C38 N5 C39 115.8(6) . .
C39 N5 Co14 119.8(4) . .
C65 N7 C61 117.6(5) . .
C98 N12 Co6 125.5(4) . .
C99 N12 Co6 117.5(4) . .
C99 N12 C98 116.1(5) . .
C8 N2 Co14 123.2(4) . .
C8 N2 C9 117.0(5) . .
C9 N2 Co14 119.5(4) . .
C31 N4 C35 118.4(5) . .
C103 N11 Co1 121.1(4) . .
C103 N11 C104 116.8(5) . .
C104 N11 Co1 122.0(4) . .
C91 N10 C95 117.7(5) . .
C1 N1 C5 117.8(5) . .
C43 N6 Co6 120.7(4) . .
C43 N6 C44 117.4(5) . .
C44 N6 Co6 121.8(4) . .
C123 N15 Co6 153.3(6) . .
C13 N3 Co1 119.0(5) . 4_454
C13 N3 C14 117.5(6) . .
C14 N3 Co1 123.3(5) . 4_454
C124 N16 Co1 156.7(13) . .
C68 N8 Co6 119.6(4) . .
C69 N8 Co6 121.3(4) . .
C69 N8 C68 119.1(5) . .
C121 N13 Co14 158.5(6) . .
C122 N0AA Co6 166.7(5) . .
N1 C1 C2 122.8(5) . .
N1 C1 C6 116.0(5) . .
C2 C1 C6 121.2(5) . .
C1 C2 H2 120.0 . .
C3 C2 C1 120.0(5) . .
C3 C2 H2 120.0 . .
C2 C3 C4 116.2(5) . .
C2 C3 C16 122.2(5) . .
C4 C3 C16 121.4(5) . .
C3 C4 H4 119.7 . .
C5 C4 C3 120.6(5) . .
C5 C4 H4 119.7 . .
N1 C5 C4 122.5(5) . .
N1 C5 C11 115.3(6) . .
C4 C5 C11 122.2(5) . .
C7 C6 C1 121.1(5) . .
C10 C6 C1 122.6(5) . .
C10 C6 C7 116.2(5) . .
C6 C7 H7 120.3 . .
C8 C7 C6 119.4(5) . .
C8 C7 H7 120.3 . .
N2 C8 C7 124.4(5) . .
N2 C8 H8 117.8 . .
C7 C8 H8 117.8 . .
N2 C9 H9 118.5 . .
N2 C9 C10 122.9(5) . .
C10 C9 H9 118.5 . .
C6 C10 H10 120.0 . .
C9 C10 C6 119.9(5) . .
C9 C10 H10 120.0 . .
C12 C11 C5 120.5(7) . .
C15 C11 C5 122.3(6) . .
C15 C11 C12 117.1(6) . .
C11 C12 H12 120.3 . .
C13 C12 C11 119.4(8) . .
C13 C12 H12 120.3 . .
N3 C13 C12 123.6(7) . .
N3 C13 H13 118.2 . .
C12 C13 H13 118.2 . .
N3 C14 H14 118.4 . .
N3 C14 C15 123.1(8) . .
C15 C14 H14 118.4 . .
C11 C15 C14 118.7(7) . .
C11 C15 H15 120.7 . .
C14 C15 H15 120.7 . .
C17 C16 C3 122.0(6) . .
C17 C16 C21 117.8(6) . .
C21 C16 C3 120.3(6) . .
C16 C17 H17 118.8 . .
C16 C17 C18 122.4(6) . .
C18 C17 H17 118.8 . .
C17 C18 H18 120.6 . .
C19 C18 C17 118.8(7) . .
C19 C18 H18 120.6 . .
C20 C19 C18 119.6(7) . .
O1 C19 C18 125.3(7) . .
O1 C19 C20 115.2(7) . .
C19 C20 H20 119.9 . .
C19 C20 C21 120.2(6) . .
C21 C20 H20 119.9 . .
C16 C21 H21 119.4 . .
C20 C21 C16 121.3(6) . .
C20 C21 H21 119.4 . .
C19 O1 C22 116.8(7) . .
O1 C22 H22A 110.1 . .
O1 C22 H22B 110.1 . .
O1 C22 C23 108.2(8) . .
H22A C22 H22B 108.4 . .
C23 C22 H22A 110.1 . .
C23 C22 H22B 110.1 . .
C22 C23 H23A 109.5 . .
C22 C23 H23B 109.5 . .
H23A C23 H23B 108.1 . .
C24 C23 C22 110.8(9) . .
C24 C23 H23A 109.5 . .
C24 C23 H23B 109.5 . .
C23 C24 H24A 108.0 . .
C23 C24 H24B 108.0 . .
H24A C24 H24B 107.2 . .
C25 C24 C23 117.3(12) . .
C25 C24 H24A 108.0 . .
C25 C24 H24B 108.0 . .
C24 C25 H25A 106.8 . .
C24 C25 H25B 106.8 . .
C24 C25 C26 122.0(11) . .
H25A C25 H25B 106.7 . .
C26 C25 H25A 106.8 . .
C26 C25 H25B 106.8 . .
C25 C26 H26A 108.5 . .
C25 C26 H26B 108.5 . .
H26A C26 H26B 107.5 . .
C27 C26 C25 115.2(11) . .
C27 C26 H26A 108.5 . .
C27 C26 H26B 108.5 . .
C26 C27 H27A 106.1 . .
C26 C27 H27B 106.1 . .
C26 C27 C28 124.8(13) . .
H27A C27 H27B 106.3 . .
C28 C27 H27A 106.1 . .
C28 C27 H27B 106.1 . .
C27 C28 H28A 108.8 . .
C27 C28 H28B 108.8 . .
H28A C28 H28B 107.7 . .
C29 C28 C27 113.8(12) . .
C29 C28 H28A 108.8 . .
C29 C28 H28B 108.8 . .
C28 C29 H29A 110.9 . .
C28 C29 H29B 110.9 . .
C28 C29 C30 104.3(13) . .
H29A C29 H29B 108.9 . .
C30 C29 H29A 110.9 . .
C30 C29 H29B 110.9 . .
C29 C30 H30A 109.5 . .
C29 C30 H30B 109.5 . .
C29 C30 H30C 109.5 . .
H30A C30 H30B 109.5 . .
H30A C30 H30C 109.5 . .
H30B C30 H30C 109.5 . .
N4 C31 C32 122.4(6) . .
N4 C31 C36 115.6(5) . .
C32 C31 C36 122.0(5) . .
C31 C32 H32 119.8 . .
C33 C32 C31 120.3(6) . .
C33 C32 H32 119.8 . .
C32 C33 C34 117.5(6) . .
C32 C33 C46 120.7(5) . .
C34 C33 C46 121.8(6) . .
C33 C34 H34 120.7 . .
C33 C34 C35 118.6(5) . .
C35 C34 H34 120.7 . .
N4 C35 C34 122.8(5) . .
N4 C35 C41 116.5(5) . .
C34 C35 C41 120.8(5) . .
C37 C36 C31 122.1(5) . .
C37 C36 C40 117.7(6) . .
C40 C36 C31 120.3(6) . .
C36 C37 H37 119.4 . .
C36 C37 C38 121.2(6) . .
C38 C37 H37 119.4 . .
N5 C38 C37 121.8(6) . .
N5 C38 H38 119.1 . .
C37 C38 H38 119.1 . .
N5 C39 H39 117.4 . .
N5 C39 C40 125.2(6) . .
C40 C39 H39 117.4 . .
C36 C40 H40 120.9 . .
C39 C40 C36 118.2(7) . .
C39 C40 H40 120.9 . .
C42 C41 C35 122.5(5) . .
C42 C41 C45 117.6(5) . .
C45 C41 C35 119.8(5) . .
C41 C42 H42 120.3 . .
C41 C42 C43 119.4(5) . .
C43 C42 H42 120.3 . .
N6 C43 C42 123.5(5) . .
N6 C43 H43 118.3 . .
C42 C43 H43 118.3 . .
N6 C44 H44 118.4 . .
N6 C44 C45 123.3(5) . .
C45 C44 H44 118.4 . .
C41 C45 C44 118.8(5) . .
C41 C45 H45 120.6 . .
C44 C45 H45 120.6 . .
C47 C46 C33 121.3(6) . .
C47 C46 C51 117.8(6) . .
C51 C46 C33 120.9(6) . .
C46 C47 H47 119.5 . .
C48 C47 C46 121.1(7) . .
C48 C47 H47 119.5 . .
C47 C48 H48 119.6 . .
C47 C48 C49 120.8(6) . .
C49 C48 H48 119.6 . .
O2 C49 C48 117.2(7) . .
O2 C49 C50 123.5(7) . .
C48 C49 C50 119.4(7) . .
C49 C50 H50 120.7 . .
C51 C50 C49 118.6(7) . .
C51 C50 H50 120.7 . .
C46 C51 H51 118.8 . .
C50 C51 C46 122.3(6) . .
C50 C51 H51 118.8 . .
O2 C52 H52A 109.6 . .
O2 C52 H52B 109.6 . .
O2 C52 C53 110.3(8) . .
H52A C52 H52B 108.1 . .
C53 C52 H52A 109.6 . .
C53 C52 H52B 109.6 . .
C52 C53 H53A 108.7 . .
C52 C53 H53B 108.7 . .
C52 C53 C54 114.4(11) . .
H53A C53 H53B 107.6 . .
C54 C53 H53A 108.7 . .
C54 C53 H53B 108.7 . .
C53 C54 H54A 110.0 . .
C53 C54 H54B 110.0 . .
H54A C54 H54B 108.4 . .
C55 C54 C53 108.4(13) . .
C55 C54 H54A 110.0 . .
C55 C54 H54B 110.0 . .
C54 C55 H55A 110.2 . .
C54 C55 H55B 110.2 . .
C54 C55 C56 107.5(18) . .
H55A C55 H55B 108.5 . .
C56 C55 H55A 110.2 . .
C56 C55 H55B 110.2 . .
C55 C56 H56A 108.0 . .
C55 C56 H56B 108.0 . .
C55 C56 C57 117(2) . .
H56A C56 H56B 107.2 . .
C57 C56 H56A 108.0 . .
C57 C56 H56B 108.0 . .
C56 C57 H57A 106.1 . .
C56 C57 H57B 106.1 . .
H57A C57 H57B 106.3 . .
C58 C57 C56 125(3) . .
C58 C57 H57A 106.1 . .
C58 C57 H57B 106.1 . .
C57 C58 H58A 93.7 . .
C57 C58 H58B 93.7 . .
C57 C58 C59 168(4) . .
H58A C58 H58B 103.1 . .
C59 C58 H58A 93.7 . .
C59 C58 H58B 93.7 . .
C58 C59 H59A 102.8 . .
C58 C59 H59B 102.8 . .
H59A C59 H59B 105.0 . .
C60 C59 C58 137(4) . .
C60 C59 H59A 102.8 . .
C60 C59 H59B 102.8 . .
C59 C60 H60A 109.5 . .
C59 C60 H60B 109.5 . .
C59 C60 H60C 109.5 . .
H60A C60 H60B 109.5 . .
H60A C60 H60C 109.5 . .
H60B C60 H60C 109.5 . .
N7 C61 C62 123.1(5) . .
N7 C61 C66 114.7(5) . .
C62 C61 C66 122.1(5) . .
C61 C62 H62 120.5 . .
C61 C62 C63 119.0(5) . .
C63 C62 H62 120.5 . .
C62 C63 C76 122.5(5) . .
C64 C63 C62 117.6(5) . .
C64 C63 C76 119.9(5) . .
C63 C64 H64 120.0 . .
C63 C64 C65 120.0(5) . .
C65 C64 H64 120.0 . .
N7 C65 C64 122.7(5) . .
N7 C65 C71 115.9(5) . .
C64 C65 C71 121.4(5) . .
C67 C66 C61 120.3(5) . .
C67 C66 C70 117.7(5) . .
C70 C66 C61 121.9(5) . .
C66 C67 H67 120.1 . .
C68 C67 C66 119.7(5) . .
C68 C67 H67 120.1 . .
N8 C68 C67 121.5(5) . .
N8 C68 H68 119.3 . .
C67 C68 H68 119.3 . .
N8 C69 H69 118.6 . .
N8 C69 C70 122.9(5) . .
C70 C69 H69 118.6 . .
C66 C70 H70 120.4 . .
C69 C70 C66 119.1(5) . .
C69 C70 H70 120.4 . .
C72 C71 C65 122.9(5) . .
C72 C71 C75 116.0(5) . .
C75 C71 C65 120.9(5) . .
C71 C72 H72 119.9 . .
C73 C72 C71 120.2(5) . .
C73 C72 H72 119.9 . .
N9 C73 C72 123.6(5) . .
N9 C73 H73 118.2 . .
C72 C73 H73 118.2 . .
N9 C74 H74 118.2 . .
N9 C74 C75 123.5(5) . .
C75 C74 H74 118.2 . .
C71 C75 H75 120.3 . .
C74 C75 C71 119.3(5) . .
C74 C75 H75 120.3 . .
C77 C76 C63 122.0(6) . .
C81 C76 C63 120.4(6) . .
C81 C76 C77 117.6(6) . .
C76 C77 H77 119.6 . .
C76 C77 C78 120.8(7) . .
C78 C77 H77 119.6 . .
C77 C78 H78 120.5 . .
C79 C78 C77 119.1(8) . .
C79 C78 H78 120.5 . .
O3 C79 C78 124.3(8) . .
O3 C79 C80 114.4(8) . .
C78 C79 C80 121.4(7) . .
C79 C80 H80 120.4 . .
C79 C80 C81 119.2(8) . .
C81 C80 H80 120.4 . .
C76 C81 H81 119.0 . .
C80 C81 C76 121.9(8) . .
C80 C81 H81 119.0 . .
O3 C82 H82A 110.7 . .
O3 C82 H82B 110.7 . .
O3 C82 C83 105.4(10) . .
H82A C82 H82B 108.8 . .
C83 C82 H82A 110.7 . .
C83 C82 H82B 110.7 . .
C82 C83 H83A 109.4 . .
C82 C83 H83B 109.4 . .
C82 C83 C84 111.2(9) . .
H83A C83 H83B 108.0 . .
C84 C83 H83A 109.4 . .
C84 C83 H83B 109.4 . .
C83 C84 H84A 109.2 . .
C83 C84 H84B 109.2 . .
C83 C84 C85 112.2(12) . .
H84A C84 H84B 107.9 . .
C85 C84 H84A 109.2 . .
C85 C84 H84B 109.2 . .
C84 C85 H85A 108.9 . .
C84 C85 H85B 108.9 . .
H85A C85 H85B 107.7 . .
C86 C85 C84 113.3(12) . .
C86 C85 H85A 108.9 . .
C86 C85 H85B 108.9 . .
C85 C86 H86A 108.9 . .
C85 C86 H86B 108.9 . .
H86A C86 H86B 107.7 . .
C87 C86 C85 113.4(11) . .
C87 C86 H86A 108.9 . .
C87 C86 H86B 108.9 . .
C86 C87 H87A 108.3 . .
C86 C87 H87B 108.3 . .
H87A C87 H87B 107.4 . .
C88 C87 C86 115.9(12) . .
C88 C87 H87A 108.3 . .
C88 C87 H87B 108.3 . .
C87 C88 H88A 109.3 . .
C87 C88 H88B 109.3 . .
C87 C88 C89 111.7(10) . .
H88A C88 H88B 107.9 . .
C89 C88 H88A 109.3 . .
C89 C88 H88B 109.3 . .
C88 C89 H89A 109.2 . .
C88 C89 H89B 109.2 . .
C88 C89 C90 112.0(11) . .
H89A C89 H89B 107.9 . .
C90 C89 H89A 109.2 . .
C90 C89 H89B 109.2 . .
C89 C90 H90A 109.5 . .
C89 C90 H90B 109.5 . .
C89 C90 H90C 109.5 . .
H90A C90 H90B 109.5 . .
H90A C90 H90C 109.5 . .
H90B C90 H90C 109.5 . .
N10 C91 C92 122.6(5) . .
N10 C91 C96 116.6(5) . .
C92 C91 C96 120.8(5) . .
C91 C92 H92 119.9 . .
C91 C92 C93 120.2(5) . .
C93 C92 H92 119.9 . .
C92 C93 C94 117.3(5) . .
C92 C93 C106 120.7(5) . .
C94 C93 C106 122.0(5) . .
C93 C94 H94 120.4 . .
C95 C94 C93 119.2(5) . .
C95 C94 H94 120.4 . .
N10 C95 C94 123.0(5) . .
N10 C95 C101 116.0(5) . .
C94 C95 C101 121.0(5) . .
C97 C96 C91 122.1(5) . .
C100 C96 C91 121.0(5) . .
C100 C96 C97 116.8(5) . .
C96 C97 H97 120.2 . .
C98 C97 C96 119.7(5) . .
C98 C97 H97 120.2 . .
N12 C98 C97 123.7(5) . .
N12 C98 H98 118.2 . .
C97 C98 H98 118.2 . .
N12 C99 H99 118.2 . .
N12 C99 C100 123.5(5) . .
C100 C99 H99 118.2 . .
C96 C100 C99 120.2(5) . .
C96 C100 H100 119.9 . .
C99 C100 H100 119.9 . .
C102 C101 C95 122.6(5) . .
C102 C101 C105 116.2(5) . .
C105 C101 C95 121.1(5) . .
C101 C102 H102 120.0 . .
C101 C102 C103 120.0(5) . .
C103 C102 H102 120.0 . .
N11 C103 C102 123.2(5) . .
N11 C103 H103 118.4 . .
C102 C103 H103 118.4 . .
N11 C104 H104 117.8 . .
N11 C104 C105 124.4(6) . .
C105 C104 H104 117.8 . .
C101 C105 H105 120.3 . .
C104 C105 C101 119.4(6) . .
C104 C105 H105 120.3 . .
C107 C106 C93 120.2(5) . .
C111 C106 C93 121.5(5) . .
C111 C106 C107 118.4(5) . .
C106 C107 H107 119.4 . .
C108 C107 C106 121.2(6) . .
C108 C107 H107 119.4 . .
C107 C108 H108 120.0 . .
C107 C108 C109 120.0(6) . .
C109 C108 H108 120.0 . .
C108 C109 C110 119.9(5) . .
O4 C109 C108 116.1(5) . .
O4 C109 C110 124.1(6) . .
C109 C110 H110 120.7 . .
C111 C110 C109 118.7(5) . .
C111 C110 H110 120.7 . .
C106 C111 C110 121.9(5) . .
C106 C111 H111 119.1 . .
C110 C111 H111 119.1 . .
C109 O4 C112 117.3(5) . .
O4 C112 H11A 110.1 . .
O4 C112 H11B 110.1 . .
O4 C112 C113 108.1(6) . .
H11A C112 H11B 108.4 . .
C113 C112 H11A 110.1 . .
C113 C112 H11B 110.1 . .
C112 C113 H11C 108.8 . .
C112 C113 H11D 108.8 . .
H11C C113 H11D 107.7 . .
C114 C113 C112 113.9(8) . .
C114 C113 H11C 108.8 . .
C114 C113 H11D 108.8 . .
C113 C114 H11E 108.1 . .
C113 C114 H11F 108.1 . .
H11E C114 H11F 107.3 . .
C115 C114 C113 117.0(11) . .
C115 C114 H11E 108.1 . .
C115 C114 H11F 108.1 . .
C114 C115 H11G 110.5 . .
C114 C115 H11H 110.5 . .
C114 C115 C116 106.2(12) . .
H11G C115 H11H 108.7 . .
C116 C115 H11G 110.5 . .
C116 C115 H11H 110.5 . .
C115 C116 H11I 110.6 . .
C115 C116 H11J 110.6 . .
H11I C116 H11J 108.7 . .
C117 C116 C115 105.8(11) . .
C117 C116 H11I 110.6 . .
C117 C116 H11J 110.6 . .
C116 C117 H11K 109.1 . .
C116 C117 H11L 109.1 . .
C116 C117 C118 112.6(12) . .
H11K C117 H11L 107.8 . .
C118 C117 H11K 109.1 . .
C118 C117 H11L 109.1 . .
C117 C118 H11M 110.7 . .
C117 C118 H11N 110.7 . .
C117 C118 C119 105.2(13) . .
H11M C118 H11N 108.8 . .
C119 C118 H11M 110.7 . .
C119 C118 H11N 110.7 . .
C118 C119 H11O 111.9 . .
C118 C119 H11P 111.9 . .
C118 C119 C120 99.2(16) . .
H11O C119 H11P 109.6 . .
C120 C119 H11O 111.9 . .
C120 C119 H11P 111.9 . .
N13 C121 S1 176.4(7) . .
N0AA C122 S3 178.7(7) . .
N15 C123 S4 175.9(12) . .
N16 C124 S5 178(2) . .
Cl1 C200 H200 107.2 . .
Cl1 C200 Cl2 112.2(4) . .
Cl1 C200 Cl3 111.5(4) . .
Cl2 C200 H200 107.2 . .
Cl3 C200 H200 107.2 . .
Cl3 C200 Cl2 111.0(5) . .
Cl5 C201 H201 107.1 . .
Cl5 C201 Cl6 119(2) . .
Cl5 C201 Cl4 107.2(18) . .
Cl6 C201 H201 107.1 . .
Cl4 C201 H201 107.1 . .
Cl4 C201 Cl6 109(2) . .
C260 O52 H52 109.5 . .
O52 C260 H26C 109.5 . .
O52 C260 H26D 109.5 . .
O52 C260 H26E 109.5 . .
H26C C260 H26D 109.5 . .
H26C C260 H26E 109.5 . .
H26D C260 H26E 109.5 . .
C119 C120 H12A 109.5 . .
C119 C120 H12B 109.5 . .
C119 C120 H12C 109.5 . .
H12A C120 H12B 109.5 . .
H12A C120 H12C 109.5 . .
H12B C120 H12C 109.5 . .

loop_
_geom_bond_atom_site_label_1
_geom_bond_atom_site_label_2
_geom_bond_distance
_geom_bond_site_symmetry_2
Co1 N11 2.153(5) 8_666
Co1 N11 2.153(5) .
Co1 N3 2.172(5) 6_556
Co1 N3 2.172(5) 2
Co1 N16 2.079(10) 8_666
Co1 N16 2.079(10) .
Co6 N9 2.169(5) 4_464
Co6 N12 2.162(4) .
Co6 N6 2.175(4) .
Co6 N15 2.107(5) .
Co6 N8 2.171(4) .
Co6 N0AA 2.064(5) .
Co14 N5 2.159(5) .
Co14 N5 2.159(5) 8_665
Co14 N2 2.165(4) .
Co14 N2 2.165(4) 8_665
Co14 N13 2.094(6) .
Co14 N13 2.094(6) 8_665
S4 C123 1.627(9) .
S1 C121 1.644(8) .
S3 C122 1.636(7) .
O3 C79 1.364(9) .
O3 C82 1.404(13) .
O2 C49 1.363(9) .
O2 C52 1.417(11) .
N9 Co6 2.169(5) 2_655
N9 C73 1.338(8) .
N9 C74 1.333(7) .
N5 C38 1.344(8) .
N5 C39 1.349(10) .
N7 C61 1.343(7) .
N7 C65 1.342(7) .
N12 C98 1.347(6) .
N12 C99 1.342(7) .
N2 C8 1.321(7) .
N2 C9 1.353(7) .
N4 C31 1.328(7) .
N4 C35 1.341(7) .
N11 C103 1.329(8) .
N11 C104 1.346(8) .
N10 C91 1.345(7) .
N10 C95 1.354(7) .
N1 C1 1.330(7) .
N1 C5 1.347(7) .
N6 C43 1.324(7) .
N6 C44 1.343(7) .
N15 C123 1.161(10) .
N3 Co1 2.172(5) 4_454
N3 C13 1.297(11) .
N3 C14 1.334(11) .
N16 C124 1.031(17) .
N8 C68 1.350(7) .
N8 C69 1.329(8) .
N13 C121 1.155(10) .
N0AA C122 1.157(9) .
C1 C2 1.393(8) .
C1 C6 1.490(7) .
C2 H2 0.9500 .
C2 C3 1.388(7) .
C3 C4 1.400(8) .
C3 C16 1.476(8) .
C4 H4 0.9500 .
C4 C5 1.371(9) .
C5 C11 1.487(8) .
C6 C7 1.407(7) .
C6 C10 1.403(7) .
C7 H7 0.9500 .
C7 C8 1.375(8) .
C8 H8 0.9500 .
C9 H9 0.9500 .
C9 C10 1.379(7) .
C10 H10 0.9500 .
C11 C12 1.395(10) .
C11 C15 1.376(10) .
C12 H12 0.9500 .
C12 C13 1.387(9) .
C13 H13 0.9500 .
C14 H14 0.9500 .
C14 C15 1.402(8) .
C15 H15 0.9500 .
C16 C17 1.371(9) .
C16 C21 1.405(8) .
C17 H17 0.9500 .
C17 C18 1.409(10) .
C18 H18 0.9500 .
C18 C19 1.402(11) .
C19 C20 1.390(11) .
C19 O1 1.356(9) .
C20 H20 0.9500 .
C20 C21 1.390(9) .
C21 H21 0.9500 .
O1 C22 1.387(11) .
C22 H22A 0.9900 .
C22 H22B 0.9900 .
C22 C23 1.537(12) .
C23 H23A 0.9900 .
C23 H23B 0.9900 .
C23 C24 1.527(15) .
C24 H24A 0.9900 .
C24 H24B 0.9900 .
C24 C25 1.452(14) .
C25 H25A 0.9900 .
C25 H25B 0.9900 .
C25 C26 1.512(16) .
C26 H26A 0.9900 .
C26 H26B 0.9900 .
C26 C27 1.419(15) .
C27 H27A 0.9900 .
C27 H27B 0.9900 .
C27 C28 1.517(11) .
C28 H28A 0.9900 .
C28 H28B 0.9900 .
C28 C29 1.507(11) .
C29 H29A 0.9900 .
C29 H29B 0.9900 .
C29 C30 1.550(12) .
C30 H30A 0.9800 .
C30 H30B 0.9800 .
C30 H30C 0.9800 .
C31 C32 1.384(9) .
C31 C36 1.505(8) .
C32 H32 0.9500 .
C32 C33 1.385(9) .
C33 C34 1.398(8) .
C33 C46 1.487(8) .
C34 H34 0.9500 .
C34 C35 1.399(8) .
C35 C41 1.495(7) .
C36 C37 1.350(9) .
C36 C40 1.395(8) .
C37 H37 0.9500 .
C37 C38 1.398(8) .
C38 H38 0.9500 .
C39 H39 0.9500 .
C39 C40 1.366(10) .
C40 H40 0.9500 .
C41 C42 1.391(7) .
C41 C45 1.393(8) .
C42 H42 0.9500 .
C42 C43 1.392(8) .
C43 H43 0.9500 .
C44 H44 0.9500 .
C44 C45 1.397(7) .
C45 H45 0.9500 .
C46 C47 1.381(8) .
C46 C51 1.380(10) .
C47 H47 0.9500 .
C47 C48 1.372(9) .
C48 H48 0.9500 .
C48 C49 1.372(11) .
C49 C50 1.400(10) .
C50 H50 0.9500 .
C50 C51 1.379(10) .
C51 H51 0.9500 .
C52 H52A 0.9900 .
C52 H52B 0.9900 .
C52 C53 1.519(12) .
C53 H53A 0.9900 .
C53 H53B 0.9900 .
C53 C54 1.531(16) .
C54 H54A 0.9900 .
C54 H54B 0.9900 .
C54 C55 1.501(19) .
C55 H55A 0.9900 .
C55 H55B 0.9900 .
C55 C56 1.55(2) .
C56 H56A 0.9900 .
C56 H56B 0.9900 .
C56 C57 1.57(2) .
C57 H57A 0.9900 .
C57 H57B 0.9900 .
C57 C58 1.56(2) .
C58 H58A 0.9900 .
C58 H58B 0.9900 .
C58 C59 1.59(2) .
C59 H59A 0.9900 .
C59 H59B 0.9900 .
C59 C60 1.57(2) .
C60 H60A 0.9800 .
C60 H60B 0.9800 .
C60 H60C 0.9800 .
C61 C62 1.381(8) .
C61 C66 1.492(7) .
C62 H62 0.9500 .
C62 C63 1.403(8) .
C63 C64 1.379(8) .
C63 C76 1.482(8) .
C64 H64 0.9500 .
C64 C65 1.384(8) .
C65 C71 1.471(7) .
C66 C67 1.399(8) .
C66 C70 1.397(8) .
C67 H67 0.9500 .
C67 C68 1.386(7) .
C68 H68 0.9500 .
C69 H69 0.9500 .
C69 C70 1.383(8) .
C70 H70 0.9500 .
C71 C72 1.392(7) .
C71 C75 1.422(8) .
C72 H72 0.9500 .
C72 C73 1.370(8) .
C73 H73 0.9500 .
C74 H74 0.9500 .
C74 C75 1.375(8) .
C75 H75 0.9500 .
C76 C77 1.406(9) .
C76 C81 1.400(10) .
C77 H77 0.9500 .
C77 C78 1.414(10) .
C78 H78 0.9500 .
C78 C79 1.378(13) .
C79 C80 1.383(13) .
C80 H80 0.9500 .
C80 C81 1.388(10) .
C81 H81 0.9500 .
C82 H82A 0.9900 .
C82 H82B 0.9900 .
C82 C83 1.553(14) .
C83 H83A 0.9900 .
C83 H83B 0.9900 .
C83 C84 1.557(18) .
C84 H84A 0.9900 .
C84 H84B 0.9900 .
C84 C85 1.58(2) .
C85 H85A 0.9900 .
C85 H85B 0.9900 .
C85 C86 1.523(15) .
C86 H86A 0.9900 .
C86 H86B 0.9900 .
C86 C87 1.487(18) .
C87 H87A 0.9900 .
C87 H87B 0.9900 .
C87 C88 1.472(17) .
C88 H88A 0.9900 .
C88 H88B 0.9900 .
C88 C89 1.579(18) .
C89 H89A 0.9900 .
C89 H89B 0.9900 .
C89 C90 1.576(18) .
C90 H90A 0.9800 .
C90 H90B 0.9800 .
C90 H90C 0.9800 .
C91 C92 1.380(7) .
C91 C96 1.493(7) .
C92 H92 0.9500 .
C92 C93 1.396(7) .
C93 C94 1.399(7) .
C93 C106 1.479(7) .
C94 H94 0.9500 .
C94 C95 1.386(7) .
C95 C101 1.486(7) .
C96 C97 1.395(7) .
C96 C100 1.375(8) .
C97 H97 0.9500 .
C97 C98 1.370(7) .
C98 H98 0.9500 .
C99 H99 0.9500 .
C99 C100 1.376(8) .
C100 H100 0.9500 .
C101 C102 1.383(7) .
C101 C105 1.423(8) .
C102 H102 0.9500 .
C102 C103 1.394(8) .
C103 H103 0.9500 .
C104 H104 0.9500 .
C104 C105 1.351(8) .
C105 H105 0.9500 .
C106 C107 1.402(8) .
C106 C111 1.375(8) .
C107 H107 0.9500 .
C107 C108 1.376(9) .
C108 H108 0.9500 .
C108 C109 1.398(9) .
C109 C110 1.400(8) .
C109 O4 1.363(7) .
C110 H110 0.9500 .
C110 C111 1.402(7) .
C111 H111 0.9500 .
O4 C112 1.419(9) .
C112 H11A 0.9900 .
C112 H11B 0.9900 .
C112 C113 1.510(9) .
C113 H11C 0.9900 .
C113 H11D 0.9900 .
C113 C114 1.502(9) .
C114 H11E 0.9900 .
C114 H11F 0.9900 .
C114 C115 1.482(10) .
C115 H11G 0.9900 .
C115 H11H 0.9900 .
C115 C116 1.494(16) .
C116 H11I 0.9900 .
C116 H11J 0.9900 .
C116 C117 1.483(15) .
C117 H11K 0.9900 .
C117 H11L 0.9900 .
C117 C118 1.528(16) .
C118 H11M 0.9900 .
C118 H11N 0.9900 .
C118 C119 1.532(17) .
C119 H11O 0.9900 .
C119 H11P 0.9900 .
C119 C120 1.58(2) .
C124 S5 1.635(17) .
C200 H200 1.0000 .
C200 Cl1 1.725(8) .
C200 Cl2 1.756(7) .
C200 Cl3 1.742(9) .
C201 H201 1.0000 .
C201 Cl5 1.67(2) .
C201 Cl6 1.71(2) .
C201 Cl4 1.67(2) .
O52 H52 0.8400 .
O52 C260 1.421(11) .
C260 H26C 0.9800 .
C260 H26D 0.9800 .
C260 H26E 0.9800 .
C120 H12A 0.9800 .
C120 H12B 0.9800 .
C120 H12C 0.9800 .

loop_
_geom_torsion_atom_site_label_1
_geom_torsion_atom_site_label_2
_geom_torsion_atom_site_label_3
_geom_torsion_atom_site_label_4
_geom_torsion
_geom_torsion_site_symmetry_1
Co1 N11 C103 C102 176.6(5) .
Co1 N11 C104 C105 -177.7(8) .
Co1 N3 C13 C12 168.2(9) 4_454
Co1 N3 C14 C15 -168.7(6) 4_454
Co6 N9 C73 C72 166.0(5) 2_655
Co6 N9 C74 C75 -163.5(5) 2_655
Co6 N12 C98 C97 -167.7(4) .
Co6 N12 C99 C100 168.9(5) .
Co6 N6 C43 C42 177.4(4) .
Co6 N6 C44 C45 -174.6(5) .
Co6 N8 C68 C67 -176.4(4) .
Co6 N8 C69 C70 176.4(5) .
Co14 N5 C38 C37 -167.0(6) .
Co14 N5 C39 C40 167.7(10) .
Co14 N2 C8 C7 -172.3(5) .
Co14 N2 C9 C10 174.8(5) .
O3 C79 C80 C81 178.7(8) .
O3 C82 C83 C84 77.2(13) .
O2 C49 C50 C51 -178.7(7) .
O2 C52 C53 C54 178.2(14) .
N9 C74 C75 C71 -2.7(9) .
N5 C39 C40 C36 -1.3(19) .
N7 C61 C62 C63 -0.1(9) .
N7 C61 C66 C67 -16.2(8) .
N7 C61 C66 C70 161.2(5) .
N7 C65 C71 C72 -172.6(6) .
N7 C65 C71 C75 11.1(8) .
N12 C99 C100 C96 -1.3(11) .
N2 C9 C10 C6 -2.3(9) .
N4 C31 C32 C33 -3.4(10) .
N4 C31 C36 C37 3.8(10) .
N4 C31 C36 C40 -177.9(8) .
N4 C35 C41 C42 172.7(5) .
N4 C35 C41 C45 -2.6(8) .
N11 C104 C105 C101 2.5(16) .
N10 C91 C92 C93 -0.7(9) .
N10 C91 C96 C97 8.6(8) .
N10 C91 C96 C100 -173.9(6) .
N10 C95 C101 C102 171.9(6) .
N10 C95 C101 C105 -4.2(9) .
N1 C1 C2 C3 -2.0(9) .
N1 C1 C6 C7 -4.8(8) .
N1 C1 C6 C10 172.3(5) .
N1 C5 C11 C12 -178.9(8) .
N1 C5 C11 C15 3.4(10) .
N6 C44 C45 C41 -1.8(9) .
N3 C14 C15 C11 -1.1(12) .
N8 C69 C70 C66 0.7(10) .
C1 N1 C5 C4 1.1(9) .
C1 N1 C5 C11 -178.1(5) .
C1 C2 C3 C4 2.2(8) .
C1 C2 C3 C16 178.9(6) .
C1 C6 C7 C8 176.9(5) .
C1 C6 C10 C9 -174.8(5) .
C2 C1 C6 C7 176.2(5) .
C2 C1 C6 C10 -6.7(8) .
C2 C3 C4 C5 -0.9(9) .
C2 C3 C16 C17 -31.5(9) .
C2 C3 C16 C21 147.3(6) .
C3 C4 C5 N1 -0.7(9) .
C3 C4 C5 C11 178.3(6) .
C3 C16 C17 C18 179.9(6) .
C3 C16 C21 C20 -179.2(6) .
C4 C3 C16 C17 145.0(6) .
C4 C3 C16 C21 -36.2(9) .
C4 C5 C11 C12 2.0(11) .
C4 C5 C11 C15 -175.7(7) .
C5 N1 C1 C2 0.3(8) .
C5 N1 C1 C6 -178.7(5) .
C5 C11 C12 C13 -173.9(9) .
C5 C11 C15 C14 173.4(7) .
C6 C1 C2 C3 176.9(5) .
C6 C7 C8 N2 -2.2(10) .
C7 C6 C10 C9 2.4(8) .
C8 N2 C9 C10 -0.1(9) .
C9 N2 C8 C7 2.4(9) .
C10 C6 C7 C8 -0.4(8) .
C11 C12 C13 N3 2.5(19) .
C12 C11 C15 C14 -4.4(11) .
C13 N3 C14 C15 7.3(14) .
C14 N3 C13 C12 -8.0(18) .
C15 C11 C12 C13 3.9(15) .
C16 C3 C4 C5 -177.6(6) .
C16 C17 C18 C19 -1.5(11) .
C17 C16 C21 C20 -0.4(10) .
C17 C18 C19 C20 1.1(11) .
C17 C18 C19 O1 179.6(7) .
C18 C19 C20 C21 -0.4(11) .
C18 C19 O1 C22 -1.0(12) .
C19 C20 C21 C16 0.0(11) .
C19 O1 C22 C23 -173.4(8) .
C20 C19 O1 C22 177.6(8) .
C21 C16 C17 C18 1.1(10) .
O1 C19 C20 C21 -179.1(7) .
O1 C22 C23 C24 -174.4(11) .
C22 C23 C24 C25 -173.1(13) .
C23 C24 C25 C26 -52(2) .
C24 C25 C26 C27 173.4(16) .
C25 C26 C27 C28 168.5(14) .
C26 C27 C28 C29 76(2) .
C27 C28 C29 C30 176.4(12) .
C31 N4 C35 C34 1.4(9) .
C31 N4 C35 C41 -178.0(5) .
C31 C32 C33 C34 3.4(10) .
C31 C32 C33 C46 -177.6(6) .
C31 C36 C37 C38 175.3(7) .
C31 C36 C40 C39 -175.2(9) .
C32 C31 C36 C37 -175.5(7) .
C32 C31 C36 C40 2.9(12) .
C32 C33 C34 C35 -1.2(9) .
C32 C33 C46 C47 -32.7(9) .
C32 C33 C46 C51 147.8(7) .
C33 C34 C35 N4 -1.2(9) .
C33 C34 C35 C41 178.1(5) .
C33 C46 C47 C48 179.6(6) .
C33 C46 C51 C50 -179.3(6) .
C34 C33 C46 C47 146.2(6) .
C34 C33 C46 C51 -33.3(9) .
C34 C35 C41 C42 -6.7(9) .
C34 C35 C41 C45 178.0(6) .
C35 N4 C31 C32 1.0(10) .
C35 N4 C31 C36 -178.3(6) .
C35 C41 C42 C43 -172.3(5) .
C35 C41 C45 C44 174.9(5) .
C36 C31 C32 C33 175.8(6) .
C36 C37 C38 N5 1.0(12) .
C37 C36 C40 C39 3.2(15) .
C38 N5 C39 C40 -0.8(16) .
C39 N5 C38 C37 1.0(12) .
C40 C36 C37 C38 -3.1(12) .
C41 C42 C43 N6 -3.6(9) .
C42 C41 C45 C44 -0.6(9) .
C43 N6 C44 C45 1.4(8) .
C44 N6 C43 C42 1.3(8) .
C45 C41 C42 C43 3.1(9) .
C46 C33 C34 C35 179.9(6) .
C46 C47 C48 C49 0.7(11) .
C47 C46 C51 C50 1.2(10) .
C47 C48 C49 O2 178.9(7) .
C47 C48 C49 C50 -0.7(11) .
C48 C49 C50 C51 0.9(10) .
C49 O2 C52 C53 -178.8(9) .
C49 C50 C51 C46 -1.2(11) .
C51 C46 C47 C48 -0.9(10) .
C52 O2 C49 C48 -179.9(7) .
C52 O2 C49 C50 -0.3(11) .
C52 C53 C54 C55 -180(2) .
C53 C54 C55 C56 -164(2) .
C54 C55 C56 C57 154(3) .
C55 C56 C57 C58 114(4) .
C56 C57 C58 C59 -161(17) .
C57 C58 C59 C60 -77(20) .
C61 N7 C65 C64 1.2(9) .
C61 N7 C65 C71 -179.3(5) .
C61 C62 C63 C64 0.2(9) .
C61 C62 C63 C76 -178.5(6) .
C61 C66 C67 C68 177.3(5) .
C61 C66 C70 C69 -177.2(5) .
C62 C61 C66 C67 168.0(6) .
C62 C61 C66 C70 -14.6(9) .
C62 C63 C64 C65 0.4(9) .
C62 C63 C76 C77 -33.1(9) .
C62 C63 C76 C81 146.5(7) .
C63 C64 C65 N7 -1.1(10) .
C63 C64 C65 C71 179.4(6) .
C63 C76 C77 C78 179.5(7) .
C63 C76 C81 C80 -179.9(7) .
C64 C63 C76 C77 148.3(7) .
C64 C63 C76 C81 -32.1(9) .
C64 C65 C71 C72 6.9(9) .
C64 C65 C71 C75 -169.4(6) .
C65 N7 C61 C62 -0.6(8) .
C65 N7 C61 C66 -176.3(5) .
C65 C71 C72 C73 -174.6(6) .
C65 C71 C75 C74 176.4(5) .
C66 C61 C62 C63 175.4(5) .
C66 C67 C68 N8 -0.7(9) .
C67 C66 C70 C69 0.3(9) .
C68 N8 C69 C70 -1.6(9) .
C69 N8 C68 C67 1.6(9) .
C70 C66 C67 C68 -0.2(9) .
C71 C72 C73 N9 -0.8(11) .
C72 C71 C75 C74 -0.1(9) .
C73 N9 C74 C75 3.7(9) .
C74 N9 C73 C72 -1.9(10) .
C75 C71 C72 C73 1.8(9) .
C76 C63 C64 C65 179.1(6) .
C76 C77 C78 C79 -0.5(12) .
C77 C76 C81 C80 -0.2(11) .
C77 C78 C79 O3 -179.1(8) .
C77 C78 C79 C80 1.5(13) .
C78 C79 C80 C81 -1.9(13) .
C79 O3 C82 C83 -179.9(8) .
C79 C80 C81 C76 1.2(13) .
C81 C76 C77 C78 -0.1(11) .
C82 O3 C79 C78 1.5(14) .
C82 O3 C79 C80 -179.1(9) .
C82 C83 C84 C85 -143.6(11) .
C83 C84 C85 C86 -62.0(13) .
C84 C85 C86 C87 179.7(10) .
C85 C86 C87 C88 -177.6(9) .
C86 C87 C88 C89 165.0(9) .
C87 C88 C89 C90 176.0(9) .
C91 N10 C95 C94 0.7(9) .
C91 N10 C95 C101 -177.8(5) .
C91 C92 C93 C94 0.7(8) .
C91 C92 C93 C106 179.2(5) .
C91 C96 C97 C98 174.7(5) .
C91 C96 C100 C99 -174.5(6) .
C92 C91 C96 C97 -170.2(5) .
C92 C91 C96 C100 7.3(9) .
C92 C93 C94 C95 0.0(8) .
C92 C93 C106 C107 -34.9(8) .
C92 C93 C106 C111 145.1(6) .
C93 C94 C95 N10 -0.7(9) .
C93 C94 C95 C101 177.7(5) .
C93 C106 C107 C108 179.2(6) .
C93 C106 C111 C110 -178.3(6) .
C94 C93 C106 C107 143.6(6) .
C94 C93 C106 C111 -36.4(8) .
C94 C95 C101 C102 -6.6(9) .
C94 C95 C101 C105 177.3(7) .
C95 N10 C91 C92 0.0(8) .
C95 N10 C91 C96 -178.8(5) .
C95 C101 C102 C103 -174.9(6) .
C95 C101 C105 C104 173.9(8) .
C96 C91 C92 C93 178.1(5) .
C96 C97 C98 N12 0.8(9) .
C97 C96 C100 C99 3.2(9) .
C98 N12 C99 C100 -1.0(10) .
C99 N12 C98 C97 1.2(9) .
C100 C96 C97 C98 -3.0(8) .
C101 C102 C103 N11 -0.2(11) .
C102 C101 C105 C104 -2.4(12) .
C103 N11 C104 C105 -1.2(15) .
C104 N11 C103 C102 0.0(11) .
C105 C101 C102 C103 1.4(10) .
C106 C93 C94 C95 -178.6(5) .
C106 C107 C108 C109 0.0(11) .
C107 C106 C111 C110 1.7(9) .
C107 C108 C109 C110 -0.1(10) .
C107 C108 C109 O4 -178.7(6) .
C108 C109 C110 C111 1.0(10) .
C108 C109 O4 C112 173.2(7) .
C109 C110 C111 C106 -1.8(10) .
C109 O4 C112 C113 -172.7(7) .
C110 C109 O4 C112 -5.2(10) .
C111 C106 C107 C108 -0.8(10) .
O4 C109 C110 C111 179.4(6) .
O4 C112 C113 C114 162.2(9) .
C112 C113 C114 C115 60.9(14) .
C113 C114 C115 C116 68.3(18) .
C114 C115 C116 C117 164.2(15) .
C115 C116 C117 C118 -172.1(15) .
C116 C117 C118 C119 -176.3(19) .
C117 C118 C119 C120 141(2) .

loop_
_smtbx_masks_void_nr
_smtbx_masks_void_average_x
_smtbx_masks_void_average_y
_smtbx_masks_void_average_z
_smtbx_masks_void_volume
_smtbx_masks_void_count_electrons
1 0.132 0.132 0.500 150.9 81.8
2 0.106 0.139 0.743 95.8 23.7
3 0.139 0.106 0.257 95.8 23.7
4 0.210 0.210 0.000 595.5 237.8
5 0.290 0.710 0.250 595.5 238.5
6 -0.290 0.290 0.750 595.5 238.0
7 -0.210 0.790 0.500 595.5 238.1
8 -0.106 0.861 0.243 95.8 23.5
9 -0.139 0.894 0.757 95.8 23.7
10 -0.132 0.868 0.000 150.9 81.7
11 0.368 0.632 0.750 150.9 82.0
12 0.361 0.606 0.993 95.8 23.6
13 0.394 0.639 0.507 95.8 23.6
14 0.606 0.361 0.007 95.8 23.7
15 0.639 0.394 0.493 95.8 23.6
16 0.632 0.368 0.250 150.9 82.1
